data_1547467
loop_
_publ_author_name
'Zhuang, Shengli'
'Liao, Lingwen'
'Li, Man-Bo'
'Yao, Chuanhao'
'Zhao, Yan'
'Dong, Hongwei'
'Li, Jin'
'Deng, Haiteng'
'Li, Lingling'
'Wu, Zhikun'

_publ_section_title
;
 The fcc structure isomerization in gold nanoclusters
;
_journal_name_full Nanoscale
_journal_paper_doi 10.1039/C7NR05239A
_journal_year 2017
_chemical_formula_moiety 'C256 H188 Au52 S32'
_chemical_formula_sum 'C256 H288 Au52 S32'
_chemical_formula_weight 14633.03
_space_group_crystal_system triclinic
_space_group_IT_number 2
_space_group_name_Hall '-P 1'
_space_group_name_H-M_alt 'P -1'
_symmetry_space_group_name_Hall '-P 1'
_symmetry_space_group_name_H-M 'P -1'
_atom_sites_solution_hydrogens geom
_audit_creation_date 2016-07-04
_audit_creation_method
;
Olex2 1.2
(compiled 2016.02.19 svn.r3266 for OlexSys, GUI svn.r5155)
;
_audit_update_record
;
2016-09-14 deposited with the CCDC.
2017-09-11 downloaded from the CCDC.
;
_cell_angle_alpha 116.588(2)
_cell_angle_beta 95.458(2)
_cell_angle_gamma 95.019(2)
_cell_formula_units_Z 1
_cell_length_a 19.2220(8)
_cell_length_b 19.8976(8)
_cell_length_c 21.4243(9)
_cell_measurement_reflns_used 9986
_cell_measurement_temperature 173(2)
_cell_measurement_theta_max 68.53
_cell_measurement_theta_min 2.52
_cell_volume 7216.1(5)
_computing_molecular_graphics 'Olex2 (Dolomanov et al., 2009)'
_computing_publication_material 'Olex2 (Dolomanov et al., 2009)'
_computing_structure_refinement 'ShelXL (Sheldrick, 2015)'
_computing_structure_solution 'XT (Sheldrick, 2015)'
_diffrn_ambient_temperature 173.0
_diffrn_measured_fraction_theta_full 0.940
_diffrn_measured_fraction_theta_max 0.937
_diffrn_measurement_device_type 'Bruker APEX-II CCD'
_diffrn_measurement_method '\f and \w scans'
_diffrn_radiation_type CuK\a
_diffrn_radiation_wavelength 1.54178
_diffrn_reflns_av_R_equivalents 0.0804
_diffrn_reflns_av_unetI/netI 0.0705
_diffrn_reflns_Laue_measured_fraction_full 0.940
_diffrn_reflns_Laue_measured_fraction_max 0.937
_diffrn_reflns_limit_h_max 23
_diffrn_reflns_limit_h_min -21
_diffrn_reflns_limit_k_max 23
_diffrn_reflns_limit_k_min -23
_diffrn_reflns_limit_l_max 25
_diffrn_reflns_limit_l_min -25
_diffrn_reflns_number 96113
_diffrn_reflns_point_group_measured_fraction_full 0.940
_diffrn_reflns_point_group_measured_fraction_max 0.937
_diffrn_reflns_theta_full 67.679
_diffrn_reflns_theta_max 68.561
_diffrn_reflns_theta_min 2.333
_diffrn_standards_number 0
_exptl_absorpt_coefficient_mu 50.734
_exptl_absorpt_correction_T_max 0.1665
_exptl_absorpt_correction_T_min 0.0411
_exptl_absorpt_correction_type multi-scan
_exptl_absorpt_process_details
;
SADABS-2014/5 (Bruker,2014/5) was used for absorption correction.
wR2(int) was 0.1518 before and 0.0911 after correction.
The Ratio of minimum to maximum transmission is 0.2468.
The \l/2 correction factor is Not present.
;
_exptl_crystal_colour black
_exptl_crystal_colour_primary black
_exptl_crystal_density_diffrn 3.367
_exptl_crystal_description block
_exptl_crystal_F_000 6444
_refine_diff_density_max 11.313
_refine_diff_density_min -5.684
_refine_diff_density_rms 0.961
_refine_ls_extinction_method none
_refine_ls_goodness_of_fit_ref 1.458
_refine_ls_hydrogen_treatment constr
_refine_ls_matrix_type fullcycle
_refine_ls_number_parameters 1339
_refine_ls_number_reflns 24899
_refine_ls_number_restraints 1747
_refine_ls_restrained_S_all 1.876
_refine_ls_R_factor_all 0.1836
_refine_ls_R_factor_gt 0.1352
_refine_ls_shift/su_max 0.014
_refine_ls_shift/su_mean 0.001
_refine_ls_structure_factor_coef Fsqd
_refine_ls_weighting_details 'w=1/[\s^2^(Fo^2^)+(0.2000P)^2^] where P=(Fo^2^+2Fc^2^)/3'
_refine_ls_weighting_scheme calc
_refine_ls_wR_factor_gt 0.3636
_refine_ls_wR_factor_ref 0.4084
_reflns_Friedel_coverage 0.000
_reflns_number_gt 14707
_reflns_number_total 24899
_reflns_threshold_expression 'I > 2\s(I)'
_cod_data_source_file c7nr05239a2.cif
_cod_data_source_block 16520
_cod_database_code 1547467
_shelx_space_group_comment
;
The symmetry employed for this shelxl refinement is uniquely defined
by the following loop, which should always be used as a source of
symmetry information in preference to the above space-group names.
They are only intended as comments.
;
_olex2_refinement_description
;
1. Fixed Uiso
 At 1.2 times of:
  All C(H) groups, All C(H,H) groups
2. Restrained distances
 S7-C49 = S6-C41 = S5-C33 = S3-C17 = S4-C25 = S14-C105 = S13-C97 = S12-C89 =
 S11-C81 = S10-C73 = S9-C65 = S8-C57 = S1-C1 = S2-C9
 1.78 with sigma of 0.02
 C74-C75 = C74-C73 = C83-C82 = C81-C82 = C89-C90 = C91-C90 = C97-C98 = C106-
 C107 = C105-C106 = C26-C27 = C26-C25 = C18-C19 = C17-C18 = C9-C10 = C10-C11 =
 C3-C2 = C2-C1 = C66-C65 = C66-C67 = C34-C33 = C35-C34
 1.51 with sigma of 0.02
 C36-C34
 2.3 with sigma of 0.02
 C26-C32
 2.3 with sigma of 0.02
 C49-C50 = C51-C50
 1.51 with sigma of 0.02
 C105-C107
 2.4 with sigma of 0.02
 C97-C98 = C98-C99
 1.5 with sigma of 0.02
 C123-C128
 1.5 with sigma of 0.02
 C104-C98
 2.3 with sigma of 0.02
 C58-C59
 1.51 with sigma of 0.02
 C57-C58
 1.51 with sigma of 0.02
 S7-C50
 2.5 with sigma of 0.02
 C106-C108
 2.3 with sigma of 0.02
 C114-C115 = C113-C114
 1.51 with sigma of 0.02
 S15-C113
 1.78 with sigma of 0.02
 C42-C43 = C42-C41
 1.51 with sigma of 0.02
 S16-C121
 1.78 with sigma of 0.02
 C123-C122
 1.51 with sigma of 0.02
 C121-C122
 1.51 with sigma of 0.02
 C121-C122
 1.51 with sigma of 0.02
 C120-C114
 2.3 with sigma of 0.02
 C115-C113
 2.4 with sigma of 0.02
 S15-C114
 2.4 with sigma of 0.02
 C121-C123
 2.4 with sigma of 0.02
 C43-C41
 2.4 with sigma of 0.02
 C42-S6
 2.5 with sigma of 0.02
 C49-C51
 2.4 with sigma of 0.02
 Au20-C48
 3.8 with sigma of 0.02
 C42-C48
 2.3 with sigma of 0.02
 C50-C56
 2.3 with sigma of 0.02
 S16-C122
 2.5 with sigma of 0.02
 C121-C128
 2.3 with sigma of 0.02
 C123-C122
 1.51 with sigma of 0.02
 C122-C124
 2.3 with sigma of 0.02
 C27-C25
 2.4 with sigma of 0.02
 C27-C25
 2.4 with sigma of 0.02
 C15_$1-C125_$2 = C118_$3-C116_$4 = C118_$4-C116_$3 = C15_$2-C125_$1 = C118_$1-
 C116 = C118-C116_$1 = C127_$5-C126 = C127-C126_$5 = C127_$5-C127
 3 with sigma of 0.02
 C40_$1-C100_$5 = C118_$3-C116_$4 = C118_$4-C116_$3 = C118_$1-C116 = C118-
 C116_$1
 3 with sigma of 0.02
 C40_$6-C100
 3 with sigma of 0.02
 C15-C125_$4
 3 with sigma of 0.02
 C40_$6-C100
 3 with sigma of 0.01
 C39_$6-C100 = C40_$6-C101
 3 with sigma of 0.02
 C40_$6-C100 = C99-C39_$6
 3 with sigma of 0.02
 C10-C16 \\sim C10-C12
 with sigma of 0.02
3. Restrained planarity
 C114, C115, C116, C117, C118, C119, C120
 with sigma of 0.1
 C50, C51, C52, C53, C54, C55, C56
 with sigma of 0.1
 C122, C123, C124, C125, C126, C127, C128
 with sigma of 0.1
 C34, C35, C40, C39, C38, C37, C36
 with sigma of 0.1
 C10, C11, C16, C15, C14, C13, C12
 with sigma of 0.1
4. Uiso/Uaniso restraints and constraints
S1 \\sim C1 \\sim C2 \\sim C3 \\sim C8 \\sim C7 \\sim C6 \\sim C5 \\sim C4:
within 2A with sigma of 0.005 and sigma for terminal atoms of 0.01
S2 \\sim C9 \\sim C10 \\sim C12 \\sim C13 \\sim C14 \\sim C15 \\sim C16 \\sim
C11: within 2A with sigma of 0.005 and sigma for terminal atoms of 0.01
S3 \\sim C17 \\sim C18 \\sim C19 \\sim C20 \\sim C21 \\sim C22 \\sim C23 \\sim
C24: within 2A with sigma of 0.005 and sigma for terminal atoms of 0.01
S4 \\sim C25 \\sim C26 \\sim C27 \\sim C32 \\sim C31 \\sim C30 \\sim C29 \\sim
C28: within 2A with sigma of 0.005 and sigma for terminal atoms of 0.01
S5 \\sim C33 \\sim C34 \\sim C35 \\sim C40 \\sim C39 \\sim C38 \\sim C37 \\sim
C36: within 2A with sigma of 0.005 and sigma for terminal atoms of 0.01
S6 \\sim C41 \\sim C42 \\sim C48 \\sim C47 \\sim C46 \\sim C45 \\sim C44 \\sim
C43: within 2A with sigma of 0.005 and sigma for terminal atoms of 0.01
S7 \\sim C49 \\sim C50 \\sim C52 \\sim C53 \\sim C54 \\sim C55 \\sim C56 \\sim
C51: within 2A with sigma of 0.005 and sigma for terminal atoms of 0.01
S8 \\sim C57 \\sim C58 \\sim C59 \\sim C60 \\sim C61 \\sim C62 \\sim C63 \\sim
C64: within 2A with sigma of 0.005 and sigma for terminal atoms of 0.01
S9 \\sim C65 \\sim C66 \\sim C67 \\sim C72 \\sim C71 \\sim C70 \\sim C69 \\sim
C68: within 2A with sigma of 0.005 and sigma for terminal atoms of 0.01
S10 \\sim C73 \\sim C74 \\sim C75 \\sim C76 \\sim C77 \\sim C78 \\sim C79 \\sim
C80: within 2A with sigma of 0.005 and sigma for terminal atoms of 0.01
S11 \\sim C81 \\sim C82 \\sim C83 \\sim C88 \\sim C87 \\sim C86 \\sim C85 \\sim
C84: within 2A with sigma of 0.005 and sigma for terminal atoms of 0.01
S12 \\sim C89 \\sim C90 \\sim C91 \\sim C92 \\sim C93 \\sim C94 \\sim C95 \\sim
C96: within 2A with sigma of 0.005 and sigma for terminal atoms of 0.01
S13 \\sim C97 \\sim C98 \\sim C99 \\sim C100 \\sim C101 \\sim C102 \\sim C103
\\sim C104: within 2A with sigma of 0.005 and sigma for terminal atoms of 0.01
S14 \\sim C105 \\sim C106 \\sim C107 \\sim C108 \\sim C109 \\sim C110 \\sim
C111 \\sim C112: within 2A with sigma of 0.005 and sigma for terminal atoms of
0.01
S15 \\sim C113 \\sim C114 \\sim C115 \\sim C120 \\sim C119 \\sim C118 \\sim
C117 \\sim C116: within 2A with sigma of 0.005 and sigma for terminal atoms of
0.01
S16 \\sim C121 \\sim C122 \\sim C123 \\sim C128 \\sim C127 \\sim C126 \\sim
C125 \\sim C124: within 2A with sigma of 0.005 and sigma for terminal atoms of
0.01
Uanis(C1) \\sim Ueq, Uanis(C2) \\sim Ueq, Uanis(C3) \\sim Ueq, Uanis(C8) \\sim
Ueq, Uanis(C7) \\sim Ueq, Uanis(C6) \\sim Ueq, Uanis(C5) \\sim Ueq, Uanis(C4)
\\sim Ueq, Uanis(C9) \\sim Ueq, Uanis(C10) \\sim Ueq, Uanis(C12) \\sim Ueq,
Uanis(C13) \\sim Ueq, Uanis(C14) \\sim Ueq, Uanis(C15) \\sim Ueq, Uanis(C16)
\\sim Ueq, Uanis(C11) \\sim Ueq, Uanis(C17) \\sim Ueq, Uanis(C18) \\sim Ueq,
Uanis(C19) \\sim Ueq, Uanis(C20) \\sim Ueq, Uanis(C21) \\sim Ueq, Uanis(C22)
\\sim Ueq, Uanis(C23) \\sim Ueq, Uanis(C24) \\sim Ueq, Uanis(C25) \\sim Ueq,
Uanis(C26) \\sim Ueq, Uanis(C27) \\sim Ueq, Uanis(C32) \\sim Ueq, Uanis(C31)
\\sim Ueq, Uanis(C30) \\sim Ueq, Uanis(C29) \\sim Ueq, Uanis(C28) \\sim Ueq,
Uanis(C33) \\sim Ueq, Uanis(C34) \\sim Ueq, Uanis(C35) \\sim Ueq, Uanis(C40)
\\sim Ueq, Uanis(C39) \\sim Ueq, Uanis(C38) \\sim Ueq, Uanis(C37) \\sim Ueq,
Uanis(C36) \\sim Ueq, Uanis(C41) \\sim Ueq, Uanis(C42) \\sim Ueq, Uanis(C48)
\\sim Ueq, Uanis(C47) \\sim Ueq, Uanis(C46) \\sim Ueq, Uanis(C45) \\sim Ueq,
Uanis(C44) \\sim Ueq, Uanis(C43) \\sim Ueq, Uanis(C49) \\sim Ueq, Uanis(C50)
\\sim Ueq, Uanis(C52) \\sim Ueq, Uanis(C53) \\sim Ueq, Uanis(C54) \\sim Ueq,
Uanis(C55) \\sim Ueq, Uanis(C56) \\sim Ueq, Uanis(C51) \\sim Ueq, Uanis(C57)
\\sim Ueq, Uanis(C58) \\sim Ueq, Uanis(C59) \\sim Ueq, Uanis(C60) \\sim Ueq,
Uanis(C61) \\sim Ueq, Uanis(C62) \\sim Ueq, Uanis(C63) \\sim Ueq, Uanis(C64)
\\sim Ueq, Uanis(C65) \\sim Ueq, Uanis(C66) \\sim Ueq, Uanis(C67) \\sim Ueq,
Uanis(C72) \\sim Ueq, Uanis(C71) \\sim Ueq, Uanis(C70) \\sim Ueq, Uanis(C69)
\\sim Ueq, Uanis(C68) \\sim Ueq, Uanis(C73) \\sim Ueq, Uanis(C74) \\sim Ueq,
Uanis(C75) \\sim Ueq, Uanis(C76) \\sim Ueq, Uanis(C77) \\sim Ueq, Uanis(C78)
\\sim Ueq, Uanis(C79) \\sim Ueq, Uanis(C80) \\sim Ueq, Uanis(C81) \\sim Ueq,
Uanis(C82) \\sim Ueq, Uanis(C83) \\sim Ueq, Uanis(C88) \\sim Ueq, Uanis(C87)
\\sim Ueq, Uanis(C86) \\sim Ueq, Uanis(C85) \\sim Ueq, Uanis(C84) \\sim Ueq,
Uanis(C89) \\sim Ueq, Uanis(C90) \\sim Ueq, Uanis(C91) \\sim Ueq, Uanis(C92)
\\sim Ueq, Uanis(C93) \\sim Ueq, Uanis(C94) \\sim Ueq, Uanis(C95) \\sim Ueq,
Uanis(C96) \\sim Ueq, Uanis(C97) \\sim Ueq, Uanis(C98) \\sim Ueq, Uanis(C99)
\\sim Ueq, Uanis(C100) \\sim Ueq, Uanis(C101) \\sim Ueq, Uanis(C102) \\sim Ueq,
Uanis(C103) \\sim Ueq, Uanis(C104) \\sim Ueq, Uanis(C105) \\sim Ueq,
Uanis(C106) \\sim Ueq, Uanis(C107) \\sim Ueq, Uanis(C108) \\sim Ueq,
Uanis(C109) \\sim Ueq, Uanis(C110) \\sim Ueq, Uanis(C111) \\sim Ueq,
Uanis(C112) \\sim Ueq, Uanis(C113) \\sim Ueq, Uanis(C114) \\sim Ueq,
Uanis(C115) \\sim Ueq, Uanis(C120) \\sim Ueq, Uanis(C119) \\sim Ueq,
Uanis(C118) \\sim Ueq, Uanis(C117) \\sim Ueq, Uanis(C116) \\sim Ueq,
Uanis(C121) \\sim Ueq, Uanis(C122) \\sim Ueq, Uanis(C123) \\sim Ueq,
Uanis(C128) \\sim Ueq, Uanis(C127) \\sim Ueq, Uanis(C126) \\sim Ueq,
Uanis(C125) \\sim Ueq, Uanis(C124) \\sim Ueq: with sigma of 0.005 and sigma for
terminal atoms of 0.01
5.a Secondary CH2 refined with riding coordinates:
 C1(H1A,H1B), C2(H2A,H2B), C9(H9A,H9B), C17(H17A,H17B), C18(H18A,H18B),
 C33(H33A,H33B), C41(H41A,H41B), C49(H49A,H49B), C50(H50A,H50B), C57(H57A,H57B),
  C58(H58A,H58B), C65(H65A,H65B), C73(H73A,H73B), C81(H81A,H81B), C82(H82A,
 H82B), C89(H89A,H89B), C90(H90A,H90B), C105(H10A,H10B), C113(H11A,H11B),
 C114(H11C,H11D), C121(H12A,H12B), C122(H12C,H12D)
5.b Aromatic/amide H refined with riding coordinates:
 C8(H8), C7(H7), C6(H6), C5(H5), C4(H4), C20(H20), C21(H21), C22(H22),
 C23(H23), C24(H24), C32(H32), C31(H31), C30(H30), C29(H29), C28(H28), C52(H52),
  C53(H53), C54(H54), C55(H55), C56(H56), C60(H60), C61(H61), C62(H62),
 C63(H63), C64(H64), C72(H72), C71(H71), C70(H70), C69(H69), C68(H68), C76(H76),
  C77(H77), C78(H78), C79(H79), C80(H80), C88(H88), C87(H87), C86(H86),
 C85(H85), C84(H84), C92(H92), C93(H93), C94(H94), C95(H95), C96(H96),
 C108(H108), C109(H109), C110(H110), C111(H111), C112(H112)
5.c Fitted hexagon refined as free rotating group:
 C3(C8,C7,C6,C5,C4), C12(C13,C14,C15,C16,C11), C19(C20,C21,C22,C23,C24),
 C27(C32,C31,C30,C29,C28), C35(C40,C39,C38,C37,C36), C48(C47,C46,C45,C44,C43),
 C52(C53,C54,C55,C56,C51), C59(C60,C61,C62,C63,C64), C67(C72,C71,C70,C69,C68),
 C75(C76,C77,C78,C79,C80), C83(C88,C87,C86,C85,C84), C91(C92,C93,C94,C95,C96),
 C99(C100,C101,C102,C103,C104), C107(C108,C109,C110,C111,C112), C115(C120,C119,
 C118,C117,C116), C123(C128,C127,C126,C125,C124)
;
_shelx_shelxl_version_number 2014/7
_olex2_submission_special_instructions 'No special instructions were received'

loop_
_space_group_symop_operation_xyz
'x, y, z'
'-x, -y, -z'

loop_
_atom_site_label
_atom_site_type_symbol
_atom_site_fract_x
_atom_site_fract_y
_atom_site_fract_z
_atom_site_U_iso_or_equiv
_atom_site_adp_type
_atom_site_occupancy
_atom_site_site_symmetry_order
_atom_site_calc_flag
_atom_site_refinement_flags_posn
_atom_site_refinement_flags_adp
Au1 Au 0.3992 0.3605 0.3405 0.0459(4) Uani 1 1 d . .
Au2 Au 0.3005 0.3213 0.4248 0.0532(4) Uani 1 1 d . .
Au3 Au 0.4238 0.2488 0.3784 0.0569(4) Uani 1 1 d . .
Au4 Au 0.5121 0.2838 0.3036 0.0540(4) Uani 1 1 d . .
Au5 Au 0.4961 0.4036 0.2592 0.0558(4) Uani 1 1 d . .
Au6 Au 0.3646 0.4643 0.2912 0.0604(4) Uani 1 1 d . .
Au7 Au 0.2750 0.4245 0.3640 0.0563(4) Uani 1 1 d . .
Au8 Au 0.3912 0.4662 0.4879 0.0402(3) Uani 1 1 d . .
Au9 Au 0.4920 0.5067 0.4041 0.0407(3) Uani 1 1 d . .
Au10 Au 0.4547 0.6219 0.3446 0.0741(5) Uani 1 1 d . .
Au11 Au 0.3739 0.5753 0.4453 0.0509(4) Uani 1 1 d . .
Au12 Au 0.2498 0.5403 0.5091 0.0602(4) Uani 1 1 d . .
Au13 Au 0.3899 0.5741 0.6403 0.0467(4) Uani 1 1 d . .
Au14 Au 0.4862 0.6085 0.5511 0.0397(3) Uani 1 1 d . .
Au15 Au 0.5885 0.6533 0.4726 0.0500(4) Uani 1 1 d . .
Au16 Au 0.7013 0.5749 0.4374 0.0550(4) Uani 1 1 d . .
Au17 Au 0.7136 0.4591 0.2686 0.0718(5) Uani 1 1 d . .
Au18 Au 0.6174 0.2979 0.1974 0.0740(5) Uani 1 1 d . .
Au19 Au 0.3168 0.1862 0.4531 0.0804(6) Uani 1 1 d . .
Au20 Au 0.3069 0.3050 0.6179 0.0793(6) Uani 1 1 d D .
Au21 Au 0.4166 0.4606 0.6772 0.0570(4) Uani 1 1 d . .
Au22 Au 0.2939 0.3196 0.2303 0.0700(5) Uani 1 1 d . .
Au23 Au 0.2970 0.1923 0.2590 0.0731(5) Uani 1 1 d . .
Au24 Au 0.4119 0.2377 0.1679 0.0822(6) Uani 1 1 d . .
Au25 Au 0.2189 0.5580 0.3299 0.0830(6) Uani 1 1 d . .
Au26 Au 0.1669 0.3717 0.1892 0.1039(8) Uani 1 1 d . .
S1 S 0.7921 0.5306 0.3706 0.084(3) Uani 1 1 d D U
S2 S 0.6560 0.3794 0.1539 0.115(4) Uani 1 1 d D U
S3 S 0.5945 0.2111 0.2402 0.076(3) Uani 1 1 d D U
S4 S 0.3697 0.1316 0.1804 0.106(4) Uani 1 1 d D U
S5 S 0.4058 0.1361 0.3905 0.110(4) Uani 1 1 d D U
S6 S 0.2282 0.2312 0.5156 0.111(4) Uani 1 1 d D U
S7 S 0.3809 0.3760 0.7207 0.155(6) Uani 1 1 d D U
S8 S 0.2121 0.2416 0.3254 0.080(3) Uani 1 1 d D U
S9 S 0.1702 0.4558 0.4107 0.066(2) Uani 1 1 d D U
S10 S 0.3082 0.6433 0.6101 0.063(2) Uani 1 1 d D U
S11 S 0.3087 0.6491 0.4069 0.077(3) Uani 1 1 d D U
S12 S 0.5032 0.7237 0.4496 0.079(3) Uani 1 1 d D U
S13 S 0.3984 0.5374 0.2330 0.108(4) Uani 1 1 d D U
S14 S 0.4601 0.3257 0.1358 0.115(4) Uani 1 1 d D U
S15 S 0.2105 0.2617 0.1267 0.141(5) Uani 1 1 d D U
S16 S 0.1219 0.4808 0.2557 0.138(5) Uani 1 1 d D U
C1 C 0.8352 0.5971 0.3476 0.093(4) Uani 1 1 d D U
H1A H 0.8017 0.6050 0.3142 0.111 Uiso 1 1 calc R .
H1B H 0.8489 0.6464 0.3906 0.111 Uiso 1 1 calc R .
C2 C 0.9003 0.5720 0.3142 0.101(4) Uani 1 1 d D U
H2A H 0.8877 0.5179 0.2788 0.121 Uiso 1 1 calc R .
H2B H 0.9363 0.5741 0.3515 0.121 Uiso 1 1 calc R .
C3 C 0.9357 0.6135 0.2782 0.107(5) Uani 1 1 d D U
C8 C 0.9753 0.6831 0.3253 0.109(5) Uani 1 1 d G U
H8 H 0.9823 0.6977 0.3744 0.131 Uiso 1 1 calc R .
C7 C 1.0046 0.7312 0.3006 0.112(5) Uani 1 1 d G U
H7 H 1.0316 0.7787 0.3328 0.134 Uiso 1 1 calc R .
C6 C 0.9943 0.7098 0.2287 0.113(5) Uani 1 1 d G U
H6 H 1.0143 0.7427 0.2118 0.135 Uiso 1 1 calc R .
C5 C 0.9547 0.6402 0.1816 0.111(5) Uani 1 1 d G U
H5 H 0.9477 0.6256 0.1324 0.133 Uiso 1 1 calc R .
C4 C 0.9254 0.5921 0.2063 0.109(5) Uani 1 1 d G U
H4 H 0.8984 0.5446 0.1741 0.131 Uiso 1 1 calc R .
C9 C 0.7305 0.3296 0.1242 0.128(5) Uani 1 1 d D U
H9A H 0.7068 0.2765 0.0955 0.153 Uiso 1 1 calc R .
H9B H 0.7435 0.3464 0.0892 0.153 Uiso 1 1 calc R .
C10 C 0.8035 0.3176 0.1530 0.137(6) Uani 1 1 d D U
C12 C 0.8787 0.2946 0.0565 0.148(6) Uani 1 1 d D U
C13 C 0.9037 0.3137 0.0069 0.150(6) Uani 1 1 d G U
C14 C 0.8838 0.3762 0.0009 0.151(7) Uani 1 1 d G U
C15 C 0.8388 0.4198 0.0445 0.150(6) Uani 1 1 d DG U
C16 C 0.8137 0.4007 0.0942 0.148(6) Uani 1 1 d DG U
C11 C 0.8337 0.3381 0.1002 0.145(6) Uani 1 1 d DG U
C17 C 0.5552 0.1198 0.1708 0.085(4) Uani 1 1 d D U
H17A H 0.5083 0.1247 0.1513 0.102 Uiso 1 1 calc R .
H17B H 0.5847 0.1050 0.1326 0.102 Uiso 1 1 calc R .
C18 C 0.5458 0.0556 0.1908 0.094(4) Uani 1 1 d D U
H18A H 0.5923 0.0484 0.2092 0.113 Uiso 1 1 calc R .
H18B H 0.5155 0.0684 0.2283 0.113 Uiso 1 1 calc R .
C19 C 0.5123 -0.0160 0.1270 0.101(4) Uani 1 1 d D U
C20 C 0.4420 -0.0464 0.1176 0.105(5) Uani 1 1 d G U
H20 H 0.4120 -0.0193 0.1500 0.126 Uiso 1 1 calc R .
C21 C 0.4155 -0.1167 0.0606 0.107(5) Uani 1 1 d G U
H21 H 0.3674 -0.1375 0.0541 0.129 Uiso 1 1 calc R .
C22 C 0.4594 -0.1565 0.0131 0.108(5) Uani 1 1 d G U
H22 H 0.4413 -0.2045 -0.0258 0.129 Uiso 1 1 calc R .
C23 C 0.5297 -0.1260 0.0226 0.108(5) Uani 1 1 d G U
H23 H 0.5597 -0.1532 -0.0098 0.129 Uiso 1 1 calc R .
C24 C 0.5562 -0.0558 0.0796 0.105(5) Uani 1 1 d G U
H24 H 0.6043 -0.0349 0.0860 0.126 Uiso 1 1 calc R .
C25 C 0.3113 0.0735 0.1009 0.111(5) Uani 1 1 d D U
C26 C 0.3432 0.0599 0.0347 0.120(5) Uani 1 1 d D U
C27 C 0.2882 0.0028 -0.0250 0.127(5) Uani 1 1 d D U
C32 C 0.2723 0.0366 -0.0681 0.130(6) Uani 1 1 d DG U
H32 H 0.2902 0.0884 -0.0529 0.156 Uiso 1 1 calc R .
C31 C 0.2302 -0.0055 -0.1334 0.132(6) Uani 1 1 d G U
H31 H 0.2193 0.0175 -0.1629 0.159 Uiso 1 1 calc R .
C30 C 0.2040 -0.0813 -0.1557 0.133(6) Uani 1 1 d G U
H30 H 0.1753 -0.1100 -0.2004 0.159 Uiso 1 1 calc R .
C29 C 0.2200 -0.1150 -0.1126 0.132(6) Uani 1 1 d G U
H29 H 0.2021 -0.1668 -0.1279 0.158 Uiso 1 1 calc R .
C28 C 0.2621 -0.0730 -0.0473 0.129(6) Uani 1 1 d G U
H28 H 0.2730 -0.0960 -0.0179 0.155 Uiso 1 1 calc R .
C33 C 0.3506 0.0446 0.3371 0.132(5) Uani 1 1 d D U
H33A H 0.3180 0.0502 0.3017 0.159 Uiso 1 1 calc R .
H33B H 0.3819 0.0082 0.3108 0.159 Uiso 1 1 calc R .
C34 C 0.3044 0.0059 0.3724 0.145(6) Uani 1 1 d D U
C35 C 0.3037 -0.0773 0.3441 0.154(6) Uani 1 1 d D U
C40 C 0.2691 -0.1369 0.2809 0.157(6) Uani 1 1 d DG U
C39 C 0.2786 -0.2112 0.2641 0.159(7) Uani 1 1 d DG U
C38 C 0.3227 -0.2260 0.3104 0.159(7) Uani 1 1 d G U
C37 C 0.3572 -0.1664 0.3736 0.159(7) Uani 1 1 d G U
C36 C 0.3477 -0.0921 0.3904 0.157(6) Uani 1 1 d DG U
C41 C 0.1690 0.1682 0.5320 0.123(5) Uani 1 1 d D U
H41A H 0.1410 0.1962 0.5694 0.148 Uiso 1 1 calc R .
H41B H 0.1368 0.1318 0.4886 0.148 Uiso 1 1 calc R .
C42 C 0.2210 0.1295 0.5555 0.131(5) Uani 1 1 d D U
C48 C 0.2776 0.1383 0.6591 0.140(6) Uani 1 1 d D U
C47 C 0.3045 0.1818 0.7303 0.140(6) Uani 1 1 d G U
C46 C 0.2678 0.2372 0.7742 0.142(6) Uani 1 1 d G U
C45 C 0.2042 0.2492 0.7470 0.141(6) Uani 1 1 d G U
C44 C 0.1773 0.2057 0.6758 0.139(6) Uani 1 1 d G U
C43 C 0.2140 0.1503 0.6318 0.137(6) Uani 1 1 d DG U
C49 C 0.3904 0.4250 0.8148 0.167(7) Uani 1 1 d D U
H49A H 0.4367 0.4578 0.8360 0.201 Uiso 1 1 calc R .
H49B H 0.3519 0.4557 0.8315 0.201 Uiso 1 1 calc R .
C50 C 0.3849 0.3574 0.8287 0.174(7) Uani 1 1 d D U
H50A H 0.3901 0.3110 0.7859 0.208 Uiso 1 1 calc R .
H50B H 0.3386 0.3496 0.8431 0.208 Uiso 1 1 calc R .
C52 C 0.4665 0.4342 0.9556 0.178(8) Uani 1 1 d . U
H52 H 0.4413 0.4763 0.9735 0.214 Uiso 1 1 calc R .
C53 C 0.5253 0.4316 0.9971 0.179(8) Uani 1 1 d G U
H53 H 0.5403 0.4719 1.0434 0.214 Uiso 1 1 calc R .
C54 C 0.5622 0.3700 0.9710 0.179(8) Uani 1 1 d G U
H54 H 0.6024 0.3682 0.9994 0.214 Uiso 1 1 calc R .
C55 C 0.5403 0.3109 0.9033 0.178(8) Uani 1 1 d G U
H55 H 0.5655 0.2688 0.8855 0.214 Uiso 1 1 calc R .
C56 C 0.4814 0.3135 0.8618 0.178(8) Uani 1 1 d DG U
H56 H 0.4665 0.2732 0.8155 0.213 Uiso 1 1 calc R .
C51 C 0.4446 0.3751 0.8879 0.177(7) Uani 1 1 d DG U
C57 C 0.1717 0.1605 0.3285 0.088(4) Uani 1 1 d D U
H57A H 0.2092 0.1336 0.3376 0.106 Uiso 1 1 calc R .
H57B H 0.1452 0.1773 0.3691 0.106 Uiso 1 1 calc R .
C58 C 0.1216 0.1046 0.2628 0.098(4) Uani 1 1 d D U
H58A H 0.1494 0.0777 0.2246 0.117 Uiso 1 1 calc R .
H58B H 0.0905 0.1328 0.2469 0.117 Uiso 1 1 calc R .
C59 C 0.0760 0.0460 0.2757 0.106(5) Uani 1 1 d D U
C60 C 0.0197 0.0656 0.3134 0.109(5) Uani 1 1 d G U
H60 H 0.0083 0.1157 0.3310 0.131 Uiso 1 1 calc R .
C61 C -0.0198 0.0118 0.3255 0.112(5) Uani 1 1 d G U
H61 H -0.0583 0.0252 0.3513 0.134 Uiso 1 1 calc R .
C62 C -0.0031 -0.0615 0.2998 0.113(5) Uani 1 1 d G U
H62 H -0.0302 -0.0983 0.3080 0.136 Uiso 1 1 calc R .
C63 C 0.0531 -0.0811 0.2621 0.113(5) Uani 1 1 d G U
H63 H 0.0645 -0.1312 0.2446 0.135 Uiso 1 1 calc R .
C64 C 0.0927 -0.0273 0.2501 0.110(5) Uani 1 1 d G U
H64 H 0.1311 -0.0407 0.2243 0.132 Uiso 1 1 calc R .
C65 C 0.1258 0.3871 0.4318 0.070(3) Uani 1 1 d D U
H65A H 0.1043 0.3417 0.3875 0.084 Uiso 1 1 calc R .
H65B H 0.1608 0.3710 0.4574 0.084 Uiso 1 1 calc R .
C66 C 0.0692 0.4179 0.4764 0.075(4) Uani 1 1 d D U
C67 C 0.0217 0.3649 0.4934 0.079(4) Uani 1 1 d D U
C72 C 0.0254 0.2875 0.4598 0.083(4) Uani 1 1 d G U
H72 H 0.0607 0.2690 0.4308 0.099 Uiso 1 1 calc R .
C71 C -0.0227 0.2372 0.4687 0.083(5) Uani 1 1 d G U
H71 H -0.0202 0.1843 0.4457 0.100 Uiso 1 1 calc R .
C70 C -0.0744 0.2644 0.5111 0.083(5) Uani 1 1 d G U
H70 H -0.1072 0.2300 0.5172 0.100 Uiso 1 1 calc R .
C69 C -0.0780 0.3418 0.5447 0.082(5) Uani 1 1 d G U
H69 H -0.1134 0.3603 0.5737 0.099 Uiso 1 1 calc R .
C68 C -0.0300 0.3921 0.5358 0.081(4) Uani 1 1 d G U
H68 H -0.0325 0.4450 0.5588 0.097 Uiso 1 1 calc R .
C73 C 0.2389 0.6651 0.6632 0.066(3) Uani 1 1 d D U
H73A H 0.2265 0.6229 0.6745 0.080 Uiso 1 1 calc R .
H73B H 0.2563 0.7114 0.7082 0.080 Uiso 1 1 calc R .
C74 C 0.1727 0.6778 0.6268 0.072(4) Uani 1 1 d D U
C75 C 0.1117 0.6910 0.6683 0.077(4) Uani 1 1 d D U
C76 C 0.0888 0.7614 0.7009 0.079(4) Uani 1 1 d G U
H76 H 0.1126 0.8039 0.6985 0.095 Uiso 1 1 calc R .
C77 C 0.0312 0.7696 0.7369 0.080(4) Uani 1 1 d G U
H77 H 0.0156 0.8177 0.7592 0.096 Uiso 1 1 calc R .
C78 C -0.0036 0.7073 0.7404 0.083(4) Uani 1 1 d G U
H78 H -0.0430 0.7129 0.7650 0.099 Uiso 1 1 calc R .
C79 C 0.0193 0.6370 0.7078 0.082(4) Uani 1 1 d G U
H79 H -0.0045 0.5944 0.7102 0.098 Uiso 1 1 calc R .
C80 C 0.0769 0.6288 0.6717 0.079(4) Uani 1 1 d G U
H80 H 0.0925 0.5807 0.6495 0.095 Uiso 1 1 calc R .
C81 C 0.2701 0.7177 0.4761 0.084(4) Uani 1 1 d D U
H81A H 0.2326 0.7356 0.4549 0.101 Uiso 1 1 calc R .
H81B H 0.2476 0.6930 0.5017 0.101 Uiso 1 1 calc R .
C82 C 0.3229 0.7859 0.5285 0.087(4) Uani 1 1 d D U
H82A H 0.3459 0.8112 0.5036 0.105 Uiso 1 1 calc R .
H82B H 0.3599 0.7690 0.5512 0.105 Uiso 1 1 calc R .
C83 C 0.2846 0.8417 0.5846 0.092(4) Uani 1 1 d D U
C88 C 0.2958 0.8511 0.6533 0.093(5) Uani 1 1 d G U
H88 H 0.3253 0.8211 0.6647 0.112 Uiso 1 1 calc R .
C87 C 0.2638 0.9045 0.7052 0.096(5) Uani 1 1 d G U
H87 H 0.2714 0.9110 0.7522 0.115 Uiso 1 1 calc R .
C86 C 0.2206 0.9485 0.6884 0.096(5) Uani 1 1 d G U
H86 H 0.1987 0.9850 0.7239 0.115 Uiso 1 1 calc R .
C85 C 0.2095 0.9390 0.6197 0.096(5) Uani 1 1 d G U
H85 H 0.1800 0.9690 0.6083 0.115 Uiso 1 1 calc R .
C84 C 0.2415 0.8856 0.5678 0.094(5) Uani 1 1 d G U
H84 H 0.2338 0.8791 0.5209 0.113 Uiso 1 1 calc R .
C89 C 0.5392 0.7937 0.4253 0.089(4) Uani 1 1 d D U
H89A H 0.5781 0.8277 0.4632 0.107 Uiso 1 1 calc R .
H89B H 0.5606 0.7668 0.3821 0.107 Uiso 1 1 calc R .
C90 C 0.4908 0.8435 0.4116 0.098(4) Uani 1 1 d D U
H90A H 0.4448 0.8116 0.3866 0.117 Uiso 1 1 calc R .
H90B H 0.4824 0.8827 0.4579 0.117 Uiso 1 1 calc R .
C91 C 0.5145 0.8835 0.3698 0.103(5) Uani 1 1 d D U
C92 C 0.5459 0.9549 0.4220 0.106(5) Uani 1 1 d G U
H92 H 0.5466 0.9674 0.4704 0.128 Uiso 1 1 calc R .
C93 C 0.5764 1.0080 0.4034 0.109(5) Uani 1 1 d G U
H93 H 0.5979 1.0568 0.4390 0.130 Uiso 1 1 calc R .
C94 C 0.5755 0.9897 0.3326 0.108(5) Uani 1 1 d G U
H94 H 0.5963 1.0260 0.3199 0.129 Uiso 1 1 calc R .
C95 C 0.5440 0.9183 0.2804 0.107(5) Uani 1 1 d G U
H95 H 0.5434 0.9059 0.2320 0.128 Uiso 1 1 calc R .
C96 C 0.5136 0.8652 0.2990 0.106(5) Uani 1 1 d G U
H96 H 0.4921 0.8164 0.2634 0.127 Uiso 1 1 calc R .
C97 C 0.3681 0.6167 0.2182 0.128(5) Uani 1 1 d D U
C98 C 0.3478 0.6835 0.2051 0.139(6) Uani 1 1 d D U
C99 C 0.3231 0.7386 0.1727 0.147(6) Uani 1 1 d D U
C100 C 0.3270 0.8160 0.1941 0.150(6) Uani 1 1 d DG U
C101 C 0.2745 0.8432 0.1664 0.152(7) Uani 1 1 d DG U
C102 C 0.2181 0.7929 0.1173 0.153(7) Uani 1 1 d G U
C103 C 0.2143 0.7155 0.0960 0.152(7) Uani 1 1 d G U
C104 C 0.2668 0.6883 0.1237 0.150(6) Uani 1 1 d DG U
C105 C 0.3888 0.3451 0.0883 0.122(5) Uani 1 1 d D U
H10A H 0.3654 0.2930 0.0551 0.147 Uiso 1 1 calc R .
H10B H 0.3572 0.3646 0.1245 0.147 Uiso 1 1 calc R .
C106 C 0.3723 0.3870 0.0462 0.131(5) Uani 1 1 d D U
C107 C 0.3074 0.3403 -0.0071 0.138(6) Uani 1 1 d D U
C108 C 0.2562 0.3882 0.0088 0.140(6) Uani 1 1 d DG U
H108 H 0.2698 0.4416 0.0357 0.168 Uiso 1 1 calc R .
C109 C 0.1852 0.3581 -0.0147 0.141(6) Uani 1 1 d G U
H109 H 0.1502 0.3909 -0.0038 0.170 Uiso 1 1 calc R .
C110 C 0.1654 0.2801 -0.0541 0.142(6) Uani 1 1 d G U
H110 H 0.1168 0.2595 -0.0701 0.170 Uiso 1 1 calc R .
C111 C 0.2166 0.2321 -0.0700 0.142(6) Uani 1 1 d G U
H111 H 0.2030 0.1788 -0.0970 0.170 Uiso 1 1 calc R .
C112 C 0.2876 0.2622 -0.0466 0.140(6) Uani 1 1 d G U
H112 H 0.3226 0.2294 -0.0575 0.168 Uiso 1 1 calc R .
C113 C 0.1516 0.1811 0.1172 0.149(6) Uani 1 1 d D U
H11A H 0.1761 0.1381 0.1136 0.179 Uiso 1 1 calc R .
H11B H 0.1206 0.1941 0.1540 0.179 Uiso 1 1 calc R .
C114 C 0.1142 0.1696 0.0465 0.158(6) Uani 1 1 d D U
H11C H 0.0753 0.2006 0.0537 0.189 Uiso 1 1 calc R .
H11D H 0.1478 0.1850 0.0214 0.189 Uiso 1 1 calc R .
C115 C 0.0858 0.0875 0.0049 0.164(7) Uani 1 1 d D U
C120 C 0.0978 0.0547 0.0495 0.167(7) Uani 1 1 d DG U
C119 C 0.0765 -0.0225 0.0249 0.169(7) Uani 1 1 d G U
C118 C 0.0434 -0.0670 -0.0442 0.169(7) Uani 1 1 d DG U
C117 C 0.0314 -0.0342 -0.0888 0.168(7) Uani 1 1 d G U
C116 C 0.0527 0.0430 -0.0642 0.167(7) Uani 1 1 d DG U
C121 C 0.0609 0.5454 0.2580 0.152(6) Uani 1 1 d D U
H12A H 0.0250 0.5235 0.2151 0.183 Uiso 1 1 calc R .
H12B H 0.0372 0.5626 0.3006 0.183 Uiso 1 1 calc R .
C122 C 0.1154 0.6095 0.2608 0.161(6) Uani 1 1 d D U
H12C H 0.1012 0.6605 0.2857 0.193 Uiso 1 1 calc R .
H12D H 0.1637 0.6094 0.2814 0.193 Uiso 1 1 calc R .
C123 C 0.1074 0.5816 0.1852 0.167(7) Uani 1 1 d D U
C128 C 0.0422 0.5445 0.1445 0.170(7) Uani 1 1 d DG U
C127 C 0.0345 0.5147 0.0714 0.171(7) Uani 1 1 d DG U
C126 C 0.0921 0.5220 0.0391 0.172(7) Uani 1 1 d DG U
C125 C 0.1573 0.5590 0.0799 0.171(7) Uani 1 1 d DG U
C124 C 0.1650 0.5888 0.1529 0.169(7) Uani 1 1 d DG U

loop_
_atom_site_aniso_label
_atom_site_aniso_U_11
_atom_site_aniso_U_22
_atom_site_aniso_U_33
_atom_site_aniso_U_23
_atom_site_aniso_U_13
_atom_site_aniso_U_12
Au1 0.0459(8) 0.0453(7) 0.0438(7) 0.0190(6) 0.0031(6) 0.0062(6)
Au2 0.0519(9) 0.0464(7) 0.0575(8) 0.0214(6) 0.0074(7) 0.0043(6)
Au3 0.0582(10) 0.0479(7) 0.0610(9) 0.0210(7) 0.0120(7) 0.0095(7)
Au4 0.0531(9) 0.0466(7) 0.0541(8) 0.0169(6) 0.0055(6) 0.0055(6)
Au5 0.0573(10) 0.0631(9) 0.0459(8) 0.0249(7) 0.0046(6) 0.0081(7)
Au6 0.0643(11) 0.0646(9) 0.0521(8) 0.0275(7) 0.0050(7) 0.0084(7)
Au7 0.0529(9) 0.0518(8) 0.0592(9) 0.0219(7) 0.0068(7) 0.0051(7)
Au8 0.0425(8) 0.0375(6) 0.0412(7) 0.0193(5) 0.0029(5) 0.0049(5)
Au9 0.0413(8) 0.0441(7) 0.0405(7) 0.0229(6) 0.0052(5) 0.0075(6)
Au10 0.0741(13) 0.0766(11) 0.0846(12) 0.0471(10) 0.0190(9) 0.0118(9)
Au11 0.0506(9) 0.0516(7) 0.0541(8) 0.0268(6) 0.0097(6) 0.0095(6)
Au12 0.0623(10) 0.0498(8) 0.0644(9) 0.0225(7) 0.0118(7) 0.0059(7)
Au13 0.0467(8) 0.0442(7) 0.0476(7) 0.0203(6) 0.0048(6) 0.0061(6)
Au14 0.0417(8) 0.0397(6) 0.0405(7) 0.0206(5) 0.0070(5) 0.0068(5)
Au15 0.0583(10) 0.0461(7) 0.0508(8) 0.0262(6) 0.0090(6) 0.0103(6)
Au16 0.0540(9) 0.0502(8) 0.0579(9) 0.0221(7) 0.0123(7) 0.0050(6)
Au17 0.0796(13) 0.0654(10) 0.0699(11) 0.0286(8) 0.0186(9) 0.0149(9)
Au18 0.0701(12) 0.0723(10) 0.0663(10) 0.0208(8) 0.0071(8) 0.0110(9)
Au19 0.0831(14) 0.0607(10) 0.0999(14) 0.0408(10) 0.0105(11) 0.0038(9)
Au20 0.0838(14) 0.0688(10) 0.0970(14) 0.0452(10) 0.0263(11) 0.0156(9)
Au21 0.0647(10) 0.0575(8) 0.0548(8) 0.0304(7) 0.0108(7) 0.0099(7)
Au22 0.0707(12) 0.0667(10) 0.0556(9) 0.0157(8) -0.0010(8) 0.0070(8)
Au23 0.0654(11) 0.0592(9) 0.0737(11) 0.0133(8) 0.0044(9) 0.0090(8)
Au24 0.0711(13) 0.0796(12) 0.0650(11) 0.0083(9) -0.0027(9) 0.0142(9)
Au25 0.0738(13) 0.0843(12) 0.0945(14) 0.0467(11) -0.0005(10) 0.0126(10)
Au26 0.0896(17) 0.1082(16) 0.0943(15) 0.0338(13) -0.0126(12) 0.0180(13)
S1 0.085(5) 0.085(5) 0.084(5) 0.040(4) 0.022(4) 0.007(4)
S2 0.118(7) 0.122(6) 0.116(6) 0.062(5) 0.015(5) 0.030(5)
S3 0.078(5) 0.075(5) 0.072(5) 0.032(4) 0.009(4) 0.012(4)
S4 0.103(6) 0.104(6) 0.102(6) 0.039(5) 0.016(5) 0.021(5)
S5 0.126(7) 0.104(6) 0.128(6) 0.075(5) 0.025(5) 0.027(5)
S6 0.115(7) 0.106(6) 0.123(6) 0.062(5) 0.027(5) 0.009(5)
S7 0.174(8) 0.159(8) 0.155(8) 0.094(7) 0.032(6) 0.005(6)
S8 0.071(5) 0.076(5) 0.087(5) 0.032(4) 0.013(4) 0.006(4)
S9 0.060(5) 0.066(4) 0.070(4) 0.029(4) 0.008(4) 0.014(4)
S10 0.060(4) 0.063(4) 0.066(4) 0.030(3) 0.008(4) 0.008(4)
S11 0.080(5) 0.079(5) 0.085(5) 0.050(4) 0.004(4) 0.021(4)
S12 0.080(5) 0.083(5) 0.088(5) 0.052(4) 0.020(4) 0.007(4)
S13 0.119(7) 0.122(6) 0.110(6) 0.077(5) 0.028(5) 0.013(5)
S14 0.115(7) 0.121(6) 0.103(6) 0.046(5) 0.021(5) 0.018(5)
S15 0.140(8) 0.148(7) 0.137(7) 0.067(6) 0.017(6) 0.027(6)
S16 0.138(8) 0.141(7) 0.150(7) 0.079(6) 0.018(6) 0.028(6)
C1 0.093(5) 0.092(5) 0.093(5) 0.042(3) 0.017(4) 0.010(4)
C2 0.100(5) 0.100(5) 0.101(5) 0.045(3) 0.016(3) 0.013(3)
C3 0.106(5) 0.106(5) 0.106(5) 0.048(3) 0.017(3) 0.014(3)
C8 0.109(6) 0.109(6) 0.109(6) 0.050(4) 0.017(3) 0.014(3)
C7 0.111(6) 0.111(6) 0.112(6) 0.051(4) 0.017(3) 0.015(3)
C6 0.112(6) 0.112(6) 0.112(6) 0.051(4) 0.017(3) 0.015(3)
C5 0.111(6) 0.111(6) 0.111(6) 0.051(4) 0.017(3) 0.015(3)
C4 0.109(6) 0.109(6) 0.109(6) 0.050(4) 0.017(3) 0.015(3)
C9 0.128(6) 0.130(6) 0.128(6) 0.060(4) 0.018(4) 0.024(4)
C10 0.137(6) 0.138(6) 0.137(6) 0.063(4) 0.021(3) 0.022(3)
C12 0.148(7) 0.148(7) 0.148(7) 0.067(4) 0.022(3) 0.021(3)
C13 0.150(7) 0.150(7) 0.150(7) 0.068(4) 0.022(4) 0.021(4)
C14 0.150(7) 0.151(7) 0.151(7) 0.068(4) 0.022(4) 0.022(4)
C15 0.150(7) 0.150(7) 0.150(7) 0.068(4) 0.022(4) 0.022(4)
C16 0.148(7) 0.148(7) 0.147(7) 0.067(4) 0.022(3) 0.021(3)
C11 0.145(6) 0.145(6) 0.144(6) 0.066(4) 0.022(3) 0.022(3)
C17 0.085(5) 0.084(5) 0.083(5) 0.037(3) 0.011(3) 0.013(3)
C18 0.094(5) 0.093(5) 0.093(5) 0.041(3) 0.014(3) 0.014(3)
C19 0.101(5) 0.101(5) 0.101(5) 0.045(3) 0.016(3) 0.015(3)
C20 0.104(6) 0.104(5) 0.104(5) 0.046(4) 0.016(3) 0.014(3)
C21 0.106(6) 0.107(6) 0.106(6) 0.047(4) 0.016(3) 0.015(3)
C22 0.107(6) 0.107(6) 0.107(6) 0.047(4) 0.017(3) 0.015(3)
C23 0.107(6) 0.107(6) 0.107(6) 0.047(4) 0.017(3) 0.015(3)
C24 0.104(6) 0.105(5) 0.104(5) 0.046(4) 0.016(3) 0.015(3)
C25 0.110(5) 0.111(5) 0.110(5) 0.048(4) 0.017(4) 0.019(4)
C26 0.119(6) 0.119(6) 0.119(6) 0.053(4) 0.018(3) 0.018(3)
C27 0.126(6) 0.126(6) 0.126(6) 0.056(3) 0.019(3) 0.019(3)
C32 0.130(6) 0.130(6) 0.130(6) 0.058(4) 0.019(3) 0.019(3)
C31 0.132(6) 0.132(6) 0.131(6) 0.059(4) 0.019(3) 0.019(3)
C30 0.132(7) 0.132(6) 0.132(7) 0.059(4) 0.019(4) 0.019(3)
C29 0.131(6) 0.131(6) 0.131(6) 0.059(4) 0.019(3) 0.019(3)
C28 0.129(6) 0.129(6) 0.129(6) 0.058(4) 0.019(3) 0.019(3)
C33 0.135(6) 0.129(6) 0.138(6) 0.065(4) 0.022(4) 0.023(4)
C34 0.145(6) 0.143(6) 0.147(6) 0.066(4) 0.021(3) 0.023(3)
C35 0.153(6) 0.152(6) 0.154(6) 0.069(4) 0.022(3) 0.023(3)
C40 0.157(7) 0.156(7) 0.157(7) 0.071(4) 0.023(3) 0.023(3)
C39 0.159(7) 0.158(7) 0.158(7) 0.072(4) 0.023(4) 0.024(4)
C38 0.159(7) 0.159(7) 0.159(7) 0.072(4) 0.023(4) 0.024(4)
C37 0.158(7) 0.158(7) 0.159(7) 0.072(4) 0.023(4) 0.023(4)
C36 0.157(7) 0.156(7) 0.157(7) 0.071(4) 0.022(3) 0.023(3)
C41 0.124(6) 0.121(6) 0.127(6) 0.059(4) 0.023(4) 0.015(4)
C42 0.131(6) 0.131(6) 0.132(6) 0.060(4) 0.021(3) 0.018(3)
C48 0.139(7) 0.139(6) 0.140(6) 0.063(4) 0.020(3) 0.021(3)
C47 0.140(7) 0.141(7) 0.140(7) 0.064(4) 0.021(4) 0.022(3)
C46 0.141(7) 0.142(7) 0.141(7) 0.064(4) 0.021(4) 0.021(4)
C45 0.140(7) 0.141(7) 0.140(7) 0.064(4) 0.021(4) 0.021(3)
C44 0.139(7) 0.139(6) 0.139(6) 0.063(4) 0.021(3) 0.021(3)
C43 0.137(6) 0.137(6) 0.137(6) 0.062(4) 0.021(3) 0.020(3)
C49 0.173(8) 0.168(7) 0.167(7) 0.083(5) 0.028(4) 0.017(4)
C50 0.175(8) 0.173(7) 0.173(8) 0.081(4) 0.027(4) 0.022(4)
C52 0.178(8) 0.178(8) 0.178(8) 0.081(4) 0.026(4) 0.025(4)
C53 0.178(8) 0.178(8) 0.178(8) 0.082(4) 0.026(4) 0.026(4)
C54 0.178(8) 0.179(8) 0.178(8) 0.081(5) 0.027(4) 0.026(4)
C55 0.178(8) 0.179(8) 0.178(8) 0.082(4) 0.027(4) 0.026(4)
C56 0.178(8) 0.178(8) 0.177(8) 0.081(4) 0.027(4) 0.026(4)
C51 0.177(8) 0.177(8) 0.176(8) 0.081(4) 0.027(3) 0.025(3)
C57 0.085(5) 0.086(5) 0.091(5) 0.039(3) 0.014(4) 0.010(3)
C58 0.095(5) 0.096(5) 0.099(5) 0.043(3) 0.016(3) 0.013(3)
C59 0.104(5) 0.104(5) 0.107(5) 0.047(3) 0.016(3) 0.015(3)
C60 0.108(6) 0.108(6) 0.110(6) 0.049(4) 0.018(3) 0.015(3)
C61 0.111(6) 0.111(6) 0.112(6) 0.050(4) 0.018(3) 0.016(3)
C62 0.112(6) 0.113(6) 0.113(6) 0.050(4) 0.017(3) 0.017(3)
C63 0.111(6) 0.112(6) 0.113(6) 0.050(4) 0.017(3) 0.016(3)
C64 0.108(6) 0.109(6) 0.111(6) 0.048(4) 0.016(3) 0.016(3)
C65 0.068(4) 0.070(4) 0.071(4) 0.031(3) 0.010(3) 0.012(3)
C66 0.073(5) 0.074(4) 0.075(4) 0.032(3) 0.012(3) 0.011(3)
C67 0.078(5) 0.079(4) 0.079(4) 0.035(3) 0.013(3) 0.012(3)
C72 0.082(5) 0.082(5) 0.082(5) 0.036(3) 0.014(3) 0.012(3)
C71 0.083(5) 0.083(5) 0.083(5) 0.037(3) 0.013(3) 0.011(3)
C70 0.082(5) 0.083(5) 0.083(5) 0.037(3) 0.014(3) 0.011(3)
C69 0.081(5) 0.082(5) 0.082(5) 0.037(3) 0.013(3) 0.011(3)
C68 0.080(5) 0.081(5) 0.080(5) 0.036(3) 0.013(3) 0.012(3)
C73 0.066(4) 0.066(4) 0.068(4) 0.032(3) 0.011(3) 0.007(3)
C74 0.071(4) 0.071(4) 0.073(4) 0.032(3) 0.012(3) 0.010(3)
C75 0.076(4) 0.076(4) 0.078(4) 0.035(3) 0.012(3) 0.011(3)
C76 0.078(5) 0.079(5) 0.079(5) 0.035(3) 0.012(3) 0.012(3)
C77 0.080(5) 0.080(5) 0.081(5) 0.037(3) 0.012(3) 0.011(3)
C78 0.081(5) 0.083(5) 0.082(5) 0.036(3) 0.013(3) 0.012(3)
C79 0.080(5) 0.082(5) 0.082(5) 0.036(3) 0.013(3) 0.011(3)
C80 0.078(5) 0.080(5) 0.079(5) 0.036(3) 0.013(3) 0.011(3)
C81 0.085(5) 0.084(5) 0.087(5) 0.042(3) 0.009(3) 0.016(3)
C82 0.088(5) 0.088(5) 0.089(5) 0.042(3) 0.011(3) 0.014(3)
C83 0.091(5) 0.091(5) 0.092(5) 0.042(3) 0.014(3) 0.014(3)
C88 0.093(5) 0.093(5) 0.094(5) 0.043(3) 0.014(3) 0.014(3)
C87 0.095(6) 0.095(5) 0.096(5) 0.043(4) 0.014(3) 0.014(3)
C86 0.096(6) 0.096(6) 0.096(6) 0.044(4) 0.014(3) 0.014(3)
C85 0.095(6) 0.096(5) 0.096(5) 0.043(4) 0.015(3) 0.014(3)
C84 0.093(5) 0.094(5) 0.094(5) 0.043(3) 0.014(3) 0.014(3)
C89 0.089(5) 0.091(5) 0.092(5) 0.046(3) 0.016(4) 0.011(3)
C90 0.097(5) 0.098(5) 0.098(5) 0.046(3) 0.016(3) 0.013(3)
C91 0.103(5) 0.102(5) 0.104(5) 0.048(3) 0.015(3) 0.014(3)
C92 0.106(6) 0.106(6) 0.106(6) 0.049(4) 0.016(3) 0.014(3)
C93 0.108(6) 0.108(6) 0.108(6) 0.049(4) 0.016(3) 0.015(3)
C94 0.108(6) 0.108(6) 0.108(6) 0.050(4) 0.015(3) 0.016(3)
C95 0.107(6) 0.107(6) 0.107(6) 0.050(4) 0.015(3) 0.015(3)
C96 0.106(6) 0.105(6) 0.106(6) 0.049(4) 0.015(3) 0.015(3)
C97 0.130(6) 0.133(6) 0.128(6) 0.065(4) 0.023(4) 0.017(4)
C98 0.138(6) 0.140(6) 0.138(6) 0.065(4) 0.021(3) 0.019(3)
C99 0.146(6) 0.146(6) 0.147(6) 0.067(4) 0.022(3) 0.021(3)
C100 0.149(7) 0.150(7) 0.150(7) 0.068(4) 0.022(3) 0.021(3)
C101 0.151(7) 0.152(7) 0.152(7) 0.069(4) 0.023(4) 0.022(4)
C102 0.152(7) 0.152(7) 0.152(7) 0.069(4) 0.022(4) 0.022(4)
C103 0.151(7) 0.152(7) 0.152(7) 0.069(4) 0.022(4) 0.022(4)
C104 0.149(7) 0.150(7) 0.150(7) 0.068(4) 0.022(3) 0.022(3)
C105 0.122(6) 0.125(6) 0.118(6) 0.054(4) 0.020(4) 0.018(4)
C106 0.130(6) 0.131(6) 0.129(6) 0.058(4) 0.020(3) 0.019(3)
C107 0.136(6) 0.137(6) 0.137(6) 0.061(4) 0.021(3) 0.020(3)
C108 0.139(7) 0.140(7) 0.139(7) 0.062(4) 0.022(3) 0.020(3)
C109 0.140(7) 0.141(7) 0.141(7) 0.063(4) 0.022(4) 0.021(4)
C110 0.141(7) 0.141(7) 0.142(7) 0.064(4) 0.021(4) 0.021(4)
C111 0.140(7) 0.141(7) 0.142(7) 0.063(4) 0.021(4) 0.021(4)
C112 0.139(7) 0.140(7) 0.140(7) 0.063(4) 0.021(3) 0.021(3)
C113 0.148(7) 0.152(7) 0.148(7) 0.069(4) 0.020(4) 0.024(4)
C114 0.157(7) 0.158(7) 0.157(7) 0.072(4) 0.023(4) 0.024(4)
C115 0.163(7) 0.164(7) 0.164(7) 0.074(4) 0.024(3) 0.024(3)
C120 0.166(7) 0.167(7) 0.167(7) 0.075(4) 0.025(4) 0.024(3)
C119 0.168(8) 0.168(8) 0.169(8) 0.076(4) 0.025(4) 0.025(4)
C118 0.169(8) 0.169(8) 0.169(8) 0.076(4) 0.025(4) 0.025(4)
C117 0.168(8) 0.168(8) 0.168(8) 0.076(4) 0.025(4) 0.025(4)
C116 0.166(7) 0.166(7) 0.167(7) 0.076(4) 0.025(4) 0.024(3)
C121 0.151(7) 0.152(7) 0.156(7) 0.073(4) 0.021(4) 0.025(4)
C122 0.159(7) 0.161(7) 0.161(7) 0.074(4) 0.023(4) 0.024(4)
C123 0.166(7) 0.167(7) 0.166(7) 0.076(4) 0.024(3) 0.025(3)
C128 0.169(8) 0.169(7) 0.169(7) 0.077(4) 0.025(4) 0.024(4)
C127 0.170(8) 0.171(8) 0.171(8) 0.078(4) 0.026(4) 0.025(4)
C126 0.171(8) 0.171(8) 0.171(8) 0.078(4) 0.026(4) 0.025(4)
C125 0.170(8) 0.171(8) 0.171(8) 0.078(4) 0.025(4) 0.025(4)
C124 0.169(8) 0.169(7) 0.169(7) 0.077(4) 0.025(4) 0.025(4)

loop_
_atom_type_symbol
_atom_type_description
_atom_type_scat_dispersion_real
_atom_type_scat_dispersion_imag
_atom_type_scat_source
C C 0.0181 0.0091 'International Tables Vol C Tables 4.2.6.8 and 6.1.1.4'
H H 0.0000 0.0000 'International Tables Vol C Tables 4.2.6.8 and 6.1.1.4'
Au Au -4.4197 7.2980 'International Tables Vol C Tables 4.2.6.8 and 6.1.1.4'
S S 0.3331 0.5567 'International Tables Vol C Tables 4.2.6.8 and 6.1.1.4'

loop_
_geom_angle_atom_site_label_1
_geom_angle_atom_site_label_2
_geom_angle_atom_site_label_3
_geom_angle
_geom_angle_site_symmetry_1
_geom_angle_site_symmetry_3
Au2 Au1 Au23 62.7 . .
Au3 Au1 Au2 60.4 . .
Au3 Au1 Au5 121.0 . .
Au3 Au1 Au6 174.6 . .
Au3 Au1 Au7 120.4 . .
Au3 Au1 Au8 90.4 . .
Au3 Au1 Au9 121.4 . .
Au3 Au1 Au14 61.3 . 2_666
Au3 Au1 Au23 60.1 . .
Au4 Au1 Au2 119.2 . .
Au4 Au1 Au3 58.8 . .
Au4 Au1 Au5 62.2 . .
Au4 Au1 Au6 121.9 . .
Au4 Au1 Au7 173.3 . .
Au4 Au1 Au8 121.7 . .
Au4 Au1 Au9 91.0 . .
Au4 Au1 Au14 61.9 . 2_666
Au4 Au1 Au23 87.3 . .
Au5 Au1 Au2 178.4 . .
Au5 Au1 Au23 118.6 . .
Au6 Au1 Au2 118.7 . .
Au6 Au1 Au5 60.1 . .
Au6 Au1 Au8 93.3 . .
Au6 Au1 Au9 63.9 . .
Au6 Au1 Au14 124.1 . 2_666
Au6 Au1 Au23 114.5 . .
Au7 Au1 Au2 60.5 . .
Au7 Au1 Au5 118.3 . .
Au7 Au1 Au6 58.2 . .
Au7 Au1 Au8 64.3 . .
Au7 Au1 Au9 94.7 . .
Au7 Au1 Au14 124.2 . 2_666
Au7 Au1 Au23 86.8 . .
Au8 Au1 Au2 58.1 . .
Au8 Au1 Au5 120.6 . .
Au8 Au1 Au23 120.8 . .
Au9 Au1 Au2 120.8 . .
Au9 Au1 Au5 58.0 . .
Au9 Au1 Au8 62.7 . .
Au9 Au1 Au23 176.5 . .
Au14 Au1 Au2 89.1 2_666 .
Au14 Au1 Au5 90.9 2_666 .
Au14 Au1 Au8 59.9 2_666 .
Au14 Au1 Au9 60.2 2_666 .
Au14 Au1 Au23 121.4 2_666 .
Au22 Au1 Au2 92.2 . .
Au22 Au1 Au3 115.5 . .
Au22 Au1 Au4 113.4 . .
Au22 Au1 Au5 88.0 . .
Au22 Au1 Au6 59.1 . .
Au22 Au1 Au7 60.4 . .
Au22 Au1 Au8 124.6 . .
Au22 Au1 Au9 122.7 . .
Au22 Au1 Au14 175.1 . 2_666
Au22 Au1 Au23 55.4 . .
Au1 Au2 Au19 120.1 . .
Au1 Au2 Au23 63.2 . .
Au3 Au2 Au1 55.2 . .
Au3 Au2 Au7 110.6 . .
Au3 Au2 Au19 65.2 . .
Au3 Au2 Au23 59.0 . .
Au7 Au2 Au1 55.8 . .
Au7 Au2 Au19 166.8 . .
Au7 Au2 Au23 84.8 . .
Au8 Au2 Au1 59.5 . .
Au8 Au2 Au3 88.2 . .
Au8 Au2 Au7 63.1 . .
Au8 Au2 Au19 127.5 . .
Au8 Au2 Au23 122.7 . .
Au15 Au2 Au1 91.0 2_666 .
Au15 Au2 Au3 62.8 2_666 .
Au15 Au2 Au7 124.7 2_666 .
Au15 Au2 Au8 61.9 2_666 .
Au15 Au2 Au19 65.7 2_666 .
Au15 Au2 Au23 121.1 2_666 .
Au16 Au2 Au1 119.0 2_666 .
Au16 Au2 Au3 122.3 2_666 .
Au16 Au2 Au7 96.2 2_666 .
Au16 Au2 Au8 59.5 2_666 .
Au16 Au2 Au15 60.0 2_666 2_666
Au16 Au2 Au19 96.4 2_666 .
Au16 Au2 Au23 177.7 2_666 .
Au19 Au2 Au23 82.5 . .
S8 Au2 Au1 95.4 . .
S8 Au2 Au3 100.5 . .
S8 Au2 Au7 79.3 . .
S8 Au2 Au8 141.9 . .
S8 Au2 Au15 153.6 . 2_666
S8 Au2 Au16 135.0 . 2_666
S8 Au2 Au19 89.1 . .
S8 Au2 Au23 43.1 . .
Au1 Au3 Au2 64.5 . .
Au1 Au3 Au14 61.2 . 2_666
Au1 Au3 Au15 92.6 . 2_666
Au1 Au3 Au19 123.5 . .
Au1 Au3 Au23 69.3 . .
Au2 Au3 Au15 56.0 . 2_666
Au2 Au3 Au19 59.4 . .
Au2 Au3 Au23 67.0 . .
Au4 Au3 Au1 60.4 . .
Au4 Au3 Au2 124.8 . .
Au4 Au3 Au14 62.4 . 2_666
Au4 Au3 Au15 125.3 . 2_666
Au4 Au3 Au19 173.1 . .
Au4 Au3 Au23 93.2 . .
Au14 Au3 Au2 91.3 2_666 .
Au14 Au3 Au15 62.8 2_666 2_666
Au14 Au3 Au19 124.1 2_666 .
Au14 Au3 Au23 130.5 2_666 .
Au15 Au3 Au19 61.4 2_666 .
Au15 Au3 Au23 122.3 2_666 .
Au23 Au3 Au19 83.6 . .
S5 Au3 Au1 160.6 . .
S5 Au3 Au2 103.9 . .
S5 Au3 Au4 128.8 . .
S5 Au3 Au14 137.1 . 2_666
S5 Au3 Au15 92.9 . 2_666
S5 Au3 Au19 45.5 . .
S5 Au3 Au23 92.2 . .
Au1 Au4 Au5 63.1 . .
Au1 Au4 Au13 91.8 . 2_666
Au1 Au4 Au14 61.0 . 2_666
Au1 Au4 Au18 125.2 . .
Au1 Au4 Au24 73.1 . .
Au3 Au4 Au1 60.8 . .
Au3 Au4 Au5 123.9 . .
Au3 Au4 Au13 124.4 . 2_666
Au3 Au4 Au14 61.5 . 2_666
Au3 Au4 Au18 171.1 . .
Au3 Au4 Au24 100.1 . .
Au5 Au4 Au18 62.6 . .
Au5 Au4 Au24 63.7 . .
Au13 Au4 Au5 56.2 2_666 .
Au13 Au4 Au18 63.8 2_666 .
Au13 Au4 Au24 118.0 2_666 .
Au14 Au4 Au5 90.9 2_666 .
Au14 Au4 Au13 62.9 2_666 2_666
Au14 Au4 Au18 126.5 2_666 .
Au14 Au4 Au24 134.0 2_666 .
Au24 Au4 Au18 77.0 . .
S3 Au4 Au1 163.9 . .
S3 Au4 Au3 127.2 . .
S3 Au4 Au5 107.4 . .
S3 Au4 Au13 92.8 . 2_666
S3 Au4 Au14 134.3 . 2_666
S3 Au4 Au18 45.1 . .
S3 Au4 Au24 91.1 . .
Au1 Au5 Au18 117.6 . .
Au1 Au5 Au24 68.1 . .
Au4 Au5 Au1 54.8 . .
Au4 Au5 Au18 63.3 . .
Au4 Au5 Au24 59.4 . .
Au6 Au5 Au1 56.9 . .
Au6 Au5 Au4 111.4 . .
Au6 Au5 Au18 165.9 . .
Au6 Au5 Au24 90.6 . .
Au9 Au5 Au1 60.0 . .
Au9 Au5 Au4 87.8 . .
Au9 Au5 Au6 63.6 . .
Au9 Au5 Au18 126.9 . .
Au9 Au5 Au24 128.1 . .
Au13 Au5 Au1 89.8 2_666 .
Au13 Au5 Au4 61.3 2_666 .
Au13 Au5 Au6 124.7 2_666 .
Au13 Au5 Au9 61.4 2_666 .
Au13 Au5 Au18 65.6 2_666 .
Au13 Au5 Au24 118.7 2_666 .
Au21 Au5 Au1 120.4 2_666 .
Au21 Au5 Au4 121.6 2_666 .
Au21 Au5 Au6 97.0 2_666 .
Au21 Au5 Au9 60.4 2_666 .
Au21 Au5 Au13 60.6 2_666 2_666
Au21 Au5 Au18 96.7 2_666 .
Au21 Au5 Au24 170.9 2_666 .
Au24 Au5 Au18 75.5 . .
S14 Au5 Au1 110.2 . .
S14 Au5 Au4 99.4 . .
S14 Au5 Au6 97.4 . .
S14 Au5 Au9 161.0 . .
S14 Au5 Au13 137.3 . 2_666
S14 Au5 Au18 71.7 . .
S14 Au5 Au21 127.0 . 2_666
S14 Au5 Au24 46.5 . .
Au1 Au6 Au5 63.0 . .
Au1 Au6 Au9 60.0 . .
Au1 Au6 Au10 122.3 . .
Au1 Au6 Au11 85.1 . .
Au5 Au6 Au9 57.6 . .
Au5 Au6 Au10 85.4 . .
Au5 Au6 Au11 111.9 . .
Au7 Au6 Au1 60.5 . .
Au7 Au6 Au5 123.4 . .
Au7 Au6 Au9 93.5 . .
Au7 Au6 Au10 125.9 . .
Au7 Au6 Au11 64.1 . .
Au7 Au6 Au22 61.1 . .
Au9 Au6 Au10 62.4 . .
Au11 Au6 Au9 54.3 . .
Au11 Au6 Au10 62.6 . .
Au22 Au6 Au1 58.9 . .
Au22 Au6 Au5 89.5 . .
Au22 Au6 Au9 118.6 . .
Au22 Au6 Au10 173.0 . .
Au22 Au6 Au11 124.0 . .
S13 Au6 Au1 147.9 . .
S13 Au6 Au5 85.0 . .
S13 Au6 Au7 151.5 . .
S13 Au6 Au9 102.1 . .
S13 Au6 Au10 47.5 . .
S13 Au6 Au11 106.4 . .
S13 Au6 Au22 127.3 . .
Au1 Au7 Au2 63.7 . .
Au1 Au7 Au8 60.2 . .
Au1 Au7 Au11 84.7 . .
Au1 Au7 Au12 123.1 . .
Au1 Au7 Au25 130.6 . .
Au2 Au7 Au8 57.8 . .
Au2 Au7 Au11 111.0 . .
Au2 Au7 Au12 87.9 . .
Au2 Au7 Au25 164.2 . .
Au6 Au7 Au1 61.3 . .
Au6 Au7 Au2 125.0 . .
Au6 Au7 Au8 92.7 . .
Au6 Au7 Au11 62.7 . .
Au6 Au7 Au12 120.9 . .
Au6 Au7 Au22 59.6 . .
Au6 Au7 Au25 69.5 . .
Au8 Au7 Au11 53.3 . .
Au8 Au7 Au25 120.1 . .
Au11 Au7 Au25 68.3 . .
Au12 Au7 Au8 62.9 . .
Au12 Au7 Au11 59.7 . .
Au12 Au7 Au25 78.2 . .
Au22 Au7 Au1 58.7 . .
Au22 Au7 Au2 93.1 . .
Au22 Au7 Au8 118.9 . .
Au22 Au7 Au11 121.2 . .
Au22 Au7 Au12 178.2 . .
Au22 Au7 Au25 100.5 . .
S9 Au7 Au1 158.5 . .
S9 Au7 Au2 94.9 . .
S9 Au7 Au6 139.8 . .
S9 Au7 Au8 107.3 . .
S9 Au7 Au11 101.8 . .
S9 Au7 Au12 48.9 . .
S9 Au7 Au22 129.5 . .
S9 Au7 Au25 70.3 . .
Au1 Au8 Au7 55.4 . .
Au1 Au8 Au9 58.6 . .
Au1 Au8 Au12 114.0 . .
Au1 Au8 Au13 177.4 . .
Au2 Au8 Au1 62.4 . .
Au2 Au8 Au7 59.1 . .
Au2 Au8 Au9 121.0 . .
Au2 Au8 Au9 118.3 . 2_666
Au2 Au8 Au12 86.1 . .
Au2 Au8 Au13 118.8 . .
Au2 Au8 Au14 178.0 . .
Au2 Au8 Au15 56.7 . 2_666
Au7 Au8 Au9 87.1 . .
Au7 Au8 Au12 58.5 . .
Au9 Au8 Au1 118.9 2_666 .
Au9 Au8 Au7 174.3 2_666 .
Au9 Au8 Au9 90.4 2_666 .
Au9 Au8 Au12 117.6 . .
Au9 Au8 Au12 127.1 2_666 .
Au9 Au8 Au13 58.5 2_666 .
Au9 Au8 Au15 61.6 2_666 2_666
Au11 Au8 Au1 88.0 . .
Au11 Au8 Au2 122.5 . .
Au11 Au8 Au7 63.5 . .
Au11 Au8 Au9 119.2 . 2_666
Au11 Au8 Au9 56.8 . .
Au11 Au8 Au12 61.3 . .
Au11 Au8 Au13 93.1 . .
Au11 Au8 Au14 115.1 . 2_666
Au11 Au8 Au14 59.0 . .
Au11 Au8 Au15 177.6 . 2_666
Au11 Au8 Au16 124.3 . 2_666
Au13 Au8 Au7 127.1 . .
Au13 Au8 Au9 120.1 . .
Au13 Au8 Au12 68.6 . .
Au14 Au8 Au1 58.6 2_666 .
Au14 Au8 Au1 117.0 . .
Au14 Au8 Au2 91.0 2_666 .
Au14 Au8 Au7 114.1 2_666 .
Au14 Au8 Au7 122.4 . .
Au14 Au8 Au9 58.4 2_666 .
Au14 Au8 Au9 60.3 2_666 2_666
Au14 Au8 Au9 58.4 . .
Au14 Au8 Au9 60.1 . 2_666
Au14 Au8 Au12 95.8 . .
Au14 Au8 Au12 172.5 2_666 .
Au14 Au8 Au13 118.8 2_666 .
Au14 Au8 Au13 61.7 . .
Au14 Au8 Au14 87.1 2_666 .
Au14 Au8 Au15 121.7 . 2_666
Au14 Au8 Au15 63.0 2_666 2_666
Au15 Au8 Au1 89.8 2_666 .
Au15 Au8 Au7 115.5 2_666 .
Au15 Au8 Au9 121.4 2_666 .
Au15 Au8 Au12 120.4 2_666 .
Au15 Au8 Au13 89.2 2_666 .
Au16 Au8 Au1 120.1 2_666 .
Au16 Au8 Au2 57.7 2_666 .
Au16 Au8 Au7 92.5 2_666 .
Au16 Au8 Au9 89.8 2_666 2_666
Au16 Au8 Au9 178.5 2_666 .
Au16 Au8 Au12 63.4 2_666 .
Au16 Au8 Au13 61.2 2_666 .
Au16 Au8 Au14 122.9 2_666 .
Au16 Au8 Au14 120.6 2_666 2_666
Au16 Au8 Au15 57.6 2_666 2_666
Au1 Au9 Au6 56.1 . .
Au1 Au9 Au8 58.7 . .
Au1 Au9 Au10 115.8 . .
Au1 Au9 Au15 177.8 . .
Au5 Au9 Au1 62.0 . .
Au5 Au9 Au6 58.8 . .
Au5 Au9 Au8 120.4 . 2_666
Au5 Au9 Au8 120.7 . .
Au5 Au9 Au10 84.6 . .
Au5 Au9 Au13 57.7 . 2_666
Au5 Au9 Au14 92.4 . 2_666
Au5 Au9 Au14 178.8 . .
Au5 Au9 Au15 119.2 . .
Au6 Au9 Au8 86.6 . .
Au6 Au9 Au10 59.7 . .
Au8 Au9 Au1 118.5 2_666 .
Au8 Au9 Au6 174.5 2_666 .
Au8 Au9 Au8 89.6 2_666 .
Au8 Au9 Au10 119.7 . .
Au8 Au9 Au10 125.8 2_666 .
Au8 Au9 Au14 59.9 2_666 2_666
Au8 Au9 Au14 59.8 2_666 .
Au8 Au9 Au15 59.4 2_666 .
Au11 Au9 Au1 87.5 . .
Au11 Au9 Au5 121.2 . .
Au11 Au9 Au6 62.4 . .
Au11 Au9 Au8 55.9 . .
Au11 Au9 Au8 118.3 . 2_666
Au11 Au9 Au10 64.2 . .
Au11 Au9 Au13 176.3 . 2_666
Au11 Au9 Au14 58.6 . .
Au11 Au9 Au14 113.9 . 2_666
Au11 Au9 Au15 93.2 . .
Au11 Au9 Au21 124.7 . 2_666
Au13 Au9 Au1 88.9 2_666 .
Au13 Au9 Au6 116.2 2_666 .
Au13 Au9 Au8 121.0 2_666 .
Au13 Au9 Au8 62.7 2_666 2_666
Au13 Au9 Au10 118.6 2_666 .
Au13 Au9 Au14 63.1 2_666 2_666
Au13 Au9 Au14 122.4 2_666 .
Au13 Au9 Au15 90.3 2_666 .
Au14 Au9 Au1 116.8 . .
Au14 Au9 Au1 58.6 2_666 .
Au14 Au9 Au6 120.9 . .
Au14 Au9 Au6 114.6 2_666 .
Au14 Au9 Au8 58.0 2_666 .
Au14 Au9 Au8 58.1 . .
Au14 Au9 Au10 174.3 2_666 .
Au14 Au9 Au10 96.3 . .
Au14 Au9 Au14 86.7 2_666 .
Au14 Au9 Au15 62.0 . .
Au14 Au9 Au15 119.3 2_666 .
Au15 Au9 Au6 126.1 . .
Au15 Au9 Au8 120.1 . .
Au15 Au9 Au10 66.4 . .
Au21 Au9 Au1 119.4 2_666 .
Au21 Au9 Au5 57.4 2_666 .
Au21 Au9 Au6 92.2 2_666 .
Au21 Au9 Au8 178.1 2_666 .
Au21 Au9 Au8 91.5 2_666 2_666
Au21 Au9 Au10 60.7 2_666 .
Au21 Au9 Au13 58.3 2_666 2_666
Au21 Au9 Au14 121.4 2_666 2_666
Au21 Au9 Au14 123.8 2_666 .
Au21 Au9 Au15 61.7 2_666 .
Au6 Au10 Au9 57.9 . .
Au6 Au10 Au11 57.5 . .
Au6 Au10 Au15 111.7 . .
Au9 Au10 Au15 53.8 . .
Au11 Au10 Au9 51.6 . .
Au11 Au10 Au15 79.0 . .
Au21 Au10 Au6 86.9 2_666 .
Au21 Au10 Au9 53.7 2_666 .
Au21 Au10 Au11 105.2 2_666 .
Au21 Au10 Au15 54.9 2_666 .
S12 Au10 Au6 138.6 . .
S12 Au10 Au9 91.3 . .
S12 Au10 Au11 82.1 . .
S12 Au10 Au15 45.4 . .
S12 Au10 Au21 96.5 . 2_666
S12 Au10 S13 168.5 . .
S13 Au10 Au6 49.9 . .
S13 Au10 Au9 100.1 . .
S13 Au10 Au11 103.8 . .
S13 Au10 Au15 144.9 . .
S13 Au10 Au21 91.6 . 2_666
Au6 Au11 Au7 53.2 . .
Au6 Au11 Au10 60.0 . .
Au6 Au11 Au12 111.9 . .
Au7 Au11 Au10 112.5 . .
Au8 Au11 Au6 93.0 . .
Au8 Au11 Au7 63.2 . .
Au8 Au11 Au9 67.3 . .
Au8 Au11 Au10 131.2 . .
Au8 Au11 Au12 66.5 . .
Au8 Au11 Au14 63.3 . .
Au9 Au11 Au6 63.3 . .
Au9 Au11 Au7 92.3 . .
Au9 Au11 Au10 64.3 . .
Au9 Au11 Au12 133.2 . .
Au9 Au11 Au14 63.2 . .
Au12 Au11 Au7 60.0 . .
Au12 Au11 Au10 157.9 . .
Au14 Au11 Au6 126.4 . .
Au14 Au11 Au7 126.3 . .
Au14 Au11 Au10 99.0 . .
Au14 Au11 Au12 101.6 . .
S11 Au11 Au6 86.6 . .
S11 Au11 Au7 97.9 . .
S11 Au11 Au8 155.5 . .
S11 Au11 Au9 132.4 . .
S11 Au11 Au10 68.9 . .
S11 Au11 Au12 90.9 . .
S11 Au11 Au14 134.6 . .
Au7 Au12 Au8 58.6 . .
Au7 Au12 Au16 85.9 . 2_666
Au11 Au12 Au7 60.3 . .
Au11 Au12 Au8 52.2 . .
Au11 Au12 Au16 104.5 . 2_666
Au16 Au12 Au8 52.5 2_666 .
S9 Au12 Au7 49.6 . .
S9 Au12 Au8 103.9 . .
S9 Au12 Au11 103.0 . .
S9 Au12 Au16 98.7 . 2_666
S10 Au12 Au7 140.9 . .
S10 Au12 Au8 89.7 . .
S10 Au12 Au11 82.7 . .
S10 Au12 Au16 92.0 . 2_666
S10 Au12 S9 166.0 . .
Au4 Au13 Au8 115.1 2_666 .
Au4 Au13 Au14 57.7 2_666 .
Au4 Au13 Au16 171.1 2_666 2_666
Au4 Au13 Au17 122.2 2_666 2_666
Au4 Au13 Au18 63.1 2_666 2_666
Au5 Au13 Au4 62.5 2_666 2_666
Au5 Au13 Au8 119.7 2_666 .
Au5 Au13 Au9 60.8 2_666 2_666
Au5 Au13 Au14 91.5 2_666 .
Au5 Au13 Au16 120.9 2_666 2_666
Au5 Au13 Au17 90.0 2_666 2_666
Au5 Au13 Au18 64.2 2_666 2_666
Au5 Au13 Au21 58.9 2_666 .
Au8 Au13 Au14 57.3 . .
Au8 Au13 Au17 122.6 . 2_666
Au8 Au13 Au18 175.0 . 2_666
Au9 Au13 Au4 88.2 2_666 2_666
Au9 Au13 Au8 58.8 2_666 .
Au9 Au13 Au14 58.7 2_666 .
Au9 Au13 Au16 87.0 2_666 2_666
Au9 Au13 Au17 123.0 2_666 2_666
Au9 Au13 Au18 124.9 2_666 2_666
Au14 Au13 Au17 178.2 . 2_666
Au14 Au13 Au18 120.7 . 2_666
Au16 Au13 Au8 56.1 2_666 .
Au16 Au13 Au14 113.4 2_666 .
Au16 Au13 Au17 66.6 2_666 2_666
Au16 Au13 Au18 125.7 2_666 2_666
Au17 Au13 Au18 59.1 2_666 2_666
Au21 Au13 Au4 121.2 . 2_666
Au21 Au13 Au8 90.0 . .
Au21 Au13 Au9 59.6 . 2_666
Au21 Au13 Au14 118.3 . .
Au21 Au13 Au16 62.1 . 2_666
Au21 Au13 Au17 63.4 . 2_666
Au21 Au13 Au18 94.8 . 2_666
S10 Au13 Au4 84.4 . 2_666
S10 Au13 Au5 140.8 . 2_666
S10 Au13 Au8 92.1 . .
S10 Au13 Au9 143.1 . 2_666
S10 Au13 Au14 87.2 . .
S10 Au13 Au16 95.1 . 2_666
S10 Au13 Au17 90.9 . 2_666
S10 Au13 Au18 83.1 . 2_666
S10 Au13 Au21 150.3 . .
Au1 Au14 Au3 57.6 2_666 2_666
Au1 Au14 Au4 57.1 2_666 2_666
Au1 Au14 Au8 61.5 2_666 2_666
Au1 Au14 Au8 121.2 2_666 .
Au1 Au14 Au9 61.2 2_666 2_666
Au1 Au14 Au9 121.4 2_666 .
Au1 Au14 Au13 87.6 2_666 .
Au1 Au14 Au15 88.9 2_666 .
Au3 Au14 Au4 56.0 2_666 2_666
Au3 Au14 Au8 89.3 2_666 2_666
Au3 Au14 Au8 176.4 2_666 .
Au3 Au14 Au9 118.7 2_666 2_666
Au3 Au14 Au9 120.1 2_666 .
Au3 Au14 Au13 115.4 2_666 .
Au3 Au14 Au15 60.1 2_666 .
Au4 Au14 Au8 118.5 2_666 2_666
Au4 Au14 Au8 120.3 2_666 .
Au4 Au14 Au9 176.2 2_666 .
Au4 Au14 Au9 88.8 2_666 2_666
Au4 Au14 Au13 59.4 2_666 .
Au4 Au14 Au15 116.2 2_666 .
Au8 Au14 Au8 92.9 2_666 .
Au8 Au14 Au9 63.6 2_666 2_666
Au8 Au14 Au9 59.9 . 2_666
Au8 Au14 Au9 63.5 . .
Au8 Au14 Au9 59.9 2_666 .
Au8 Au14 Au13 60.9 . .
Au8 Au14 Au13 121.7 2_666 .
Au8 Au14 Au15 123.5 . .
Au8 Au14 Au15 58.7 2_666 .
Au9 Au14 Au9 93.3 2_666 .
Au9 Au14 Au13 124.4 . .
Au9 Au14 Au13 58.2 2_666 .
Au9 Au14 Au15 122.3 2_666 .
Au9 Au14 Au15 60.0 . .
Au11 Au14 Au1 178.8 . 2_666
Au11 Au14 Au3 123.6 . 2_666
Au11 Au14 Au4 123.4 . 2_666
Au11 Au14 Au8 57.7 . .
Au11 Au14 Au8 118.1 . 2_666
Au11 Au14 Au9 58.2 . .
Au11 Au14 Au9 117.6 . 2_666
Au11 Au14 Au13 91.8 . .
Au11 Au14 Au15 91.7 . .
Au15 Au14 Au13 175.5 . .
Au2 Au15 Au3 61.2 2_666 2_666
Au2 Au15 Au8 61.4 2_666 2_666
Au2 Au15 Au9 120.5 2_666 .
Au2 Au15 Au10 178.9 2_666 .
Au2 Au15 Au14 90.9 2_666 .
Au2 Au15 Au19 61.7 2_666 2_666
Au2 Au15 Au20 91.3 2_666 2_666
Au2 Au15 Au21 122.2 2_666 2_666
Au3 Au15 Au9 115.0 2_666 .
Au3 Au15 Au10 119.7 2_666 .
Au3 Au15 Au14 57.0 2_666 .
Au3 Au15 Au19 63.4 2_666 2_666
Au3 Au15 Au20 125.5 2_666 2_666
Au3 Au15 Au21 171.6 2_666 2_666
Au8 Au15 Au3 87.2 2_666 2_666
Au8 Au15 Au9 59.1 2_666 .
Au8 Au15 Au10 118.9 2_666 .
Au8 Au15 Au14 58.3 2_666 .
Au8 Au15 Au19 123.0 2_666 2_666
Au8 Au15 Au20 121.7 2_666 2_666
Au8 Au15 Au21 88.3 2_666 2_666
Au9 Au15 Au10 59.8 . .
Au9 Au15 Au14 58.0 . .
Au9 Au15 Au19 176.7 . 2_666
Au9 Au15 Au20 119.5 . 2_666
Au9 Au15 Au21 56.6 . 2_666
Au14 Au15 Au10 90.1 . .
Au14 Au15 Au19 120.4 . 2_666
Au14 Au15 Au20 177.3 . 2_666
Au16 Au15 Au2 60.0 . 2_666
Au16 Au15 Au3 120.8 . 2_666
Au16 Au15 Au8 59.4 . 2_666
Au16 Au15 Au9 89.3 . .
Au16 Au15 Au10 119.2 . .
Au16 Au15 Au14 117.6 . .
Au16 Au15 Au19 94.0 . 2_666
Au16 Au15 Au20 62.3 . 2_666
Au16 Au15 Au21 62.3 . 2_666
Au19 Au15 Au10 118.1 2_666 .
Au19 Au15 Au20 62.2 2_666 2_666
Au20 Au15 Au10 87.7 2_666 .
Au21 Au15 Au10 57.0 2_666 .
Au21 Au15 Au14 114.6 2_666 .
Au21 Au15 Au19 125.0 2_666 2_666
Au21 Au15 Au20 62.9 2_666 2_666
S12 Au15 Au2 137.8 . 2_666
S12 Au15 Au3 83.7 . 2_666
S12 Au15 Au8 144.6 . 2_666
S12 Au15 Au9 94.4 . .
S12 Au15 Au10 42.7 . .
S12 Au15 Au14 88.6 . .
S12 Au15 Au16 150.6 . .
S12 Au15 Au19 82.6 . 2_666
S12 Au15 Au20 90.9 . 2_666
S12 Au15 Au21 95.9 . 2_666
Au2 Au16 Au8 62.8 2_666 2_666
Au2 Au16 Au12 89.0 2_666 2_666
Au2 Au16 Au13 125.5 2_666 2_666
Au2 Au16 Au15 60.1 2_666 .
Au2 Au16 Au17 175.2 2_666 .
Au2 Au16 Au20 93.6 2_666 2_666
Au2 Au16 Au21 122.6 2_666 2_666
Au8 Au16 Au12 64.1 2_666 2_666
Au8 Au16 Au13 62.8 2_666 2_666
Au8 Au16 Au17 122.1 2_666 .
Au8 Au16 Au20 129.3 2_666 2_666
Au8 Au16 Au21 90.4 2_666 2_666
Au12 Au16 Au17 93.4 2_666 .
Au13 Au16 Au12 69.4 2_666 2_666
Au13 Au16 Au17 59.3 2_666 .
Au13 Au16 Au20 119.3 2_666 2_666
Au13 Au16 Au21 55.9 2_666 2_666
Au15 Au16 Au8 63.1 . 2_666
Au15 Au16 Au12 126.6 . 2_666
Au15 Au16 Au13 93.2 . 2_666
Au15 Au16 Au17 121.1 . .
Au15 Au16 Au20 66.3 . 2_666
Au15 Au16 Au21 62.6 . 2_666
Au20 Au16 Au12 165.6 2_666 2_666
Au20 Au16 Au17 82.9 2_666 .
Au21 Au16 Au12 125.3 2_666 2_666
Au21 Au16 Au17 58.9 2_666 .
Au21 Au16 Au20 64.3 2_666 2_666
S1 Au16 Au2 133.5 . 2_666
S1 Au16 Au8 140.8 . 2_666
S1 Au16 Au12 79.4 . 2_666
S1 Au16 Au13 92.2 . 2_666
S1 Au16 Au15 153.6 . .
S1 Au16 Au17 43.2 . .
S1 Au16 Au20 88.6 . 2_666
S1 Au16 Au21 100.0 . 2_666
Au13 Au17 Au16 54.1 2_666 .
Au13 Au17 Au18 62.8 2_666 .
Au18 Au17 Au16 116.8 . .
Au21 Au17 Au13 52.6 2_666 2_666
Au21 Au17 Au16 54.3 2_666 .
Au21 Au17 Au18 90.7 2_666 .
S1 Au17 Au13 88.4 . 2_666
S1 Au17 Au16 44.2 . .
S1 Au17 Au18 136.7 . .
S1 Au17 Au21 96.5 . 2_666
S1 Au17 S2 167.5 . .
S2 Au17 Au13 101.7 . 2_666
S2 Au17 Au16 148.2 . .
S2 Au17 Au18 46.5 . .
S2 Au17 Au21 95.5 . 2_666
Au4 Au18 Au13 53.0 . 2_666
Au5 Au18 Au4 54.1 . .
Au5 Au18 Au13 50.2 . 2_666
Au17 Au18 Au4 111.1 . .
Au17 Au18 Au5 81.4 . .
Au17 Au18 Au13 58.1 . 2_666
S2 Au18 Au4 141.2 . .
S2 Au18 Au5 88.0 . .
S2 Au18 Au13 98.1 . 2_666
S2 Au18 Au17 47.3 . .
S2 Au18 S3 171.8 . .
S3 Au18 Au4 45.8 . .
S3 Au18 Au5 99.5 . .
S3 Au18 Au13 84.6 . 2_666
S3 Au18 Au17 130.6 . .
Au2 Au19 Au3 55.3 . .
Au2 Au19 Au15 52.7 . 2_666
Au2 Au19 Au20 85.0 . .
Au3 Au19 Au20 115.2 . .
Au15 Au19 Au3 55.2 2_666 .
Au15 Au19 Au20 60.0 2_666 .
S5 Au19 Au2 101.8 . .
S5 Au19 Au3 47.5 . .
S5 Au19 Au15 89.4 . 2_666
S5 Au19 Au20 135.6 . .
S6 Au19 Au2 80.6 . .
S6 Au19 Au3 134.9 . .
S6 Au19 Au15 92.4 . 2_666
S6 Au19 Au20 44.7 . .
S6 Au19 S5 177.6 . .
Au15 Au20 Au19 57.9 2_666 .
Au15 Au20 Au21 54.8 2_666 .
Au16 Au20 Au15 51.4 2_666 2_666
Au16 Au20 Au19 84.8 2_666 .
Au16 Au20 Au21 55.6 2_666 .
Au21 Au20 Au19 112.6 . .
S6 Au20 Au15 89.7 . 2_666
S6 Au20 Au16 82.1 . 2_666
S6 Au20 Au19 43.4 . .
S6 Au20 Au21 135.6 . .
S7 Au20 Au15 92.7 . 2_666
S7 Au20 Au16 99.4 . 2_666
S7 Au20 Au19 138.4 . .
S7 Au20 Au21 46.4 . .
S7 Au20 S6 177.6 . .
Au5 Au21 Au9 62.2 2_666 2_666
Au5 Au21 Au10 89.6 2_666 2_666
Au5 Au21 Au13 60.5 2_666 .
Au5 Au21 Au15 123.9 2_666 2_666
Au5 Au21 Au16 122.4 2_666 2_666
Au5 Au21 Au17 91.2 2_666 2_666
Au5 Au21 Au20 173.8 2_666 .
Au9 Au21 Au10 65.6 2_666 2_666
Au9 Au21 Au15 61.6 2_666 2_666
Au9 Au21 Au16 88.2 2_666 2_666
Au9 Au21 Au17 126.1 2_666 2_666
Au9 Au21 Au20 124.0 2_666 .
Au10 Au21 Au17 166.7 2_666 2_666
Au10 Au21 Au20 93.2 2_666 .
Au13 Au21 Au9 62.1 . 2_666
Au13 Au21 Au10 127.2 . 2_666
Au13 Au21 Au15 92.4 . 2_666
Au13 Au21 Au16 62.0 . 2_666
Au13 Au21 Au17 64.0 . 2_666
Au13 Au21 Au20 121.2 . .
Au15 Au21 Au10 68.2 2_666 2_666
Au15 Au21 Au17 121.6 2_666 2_666
Au15 Au21 Au20 62.3 2_666 .
Au16 Au21 Au10 123.3 2_666 2_666
Au16 Au21 Au15 55.2 2_666 2_666
Au16 Au21 Au17 66.8 2_666 2_666
Au16 Au21 Au20 60.1 2_666 .
Au17 Au21 Au20 84.8 2_666 .
S7 Au21 Au5 130.8 . 2_666
S7 Au21 Au9 146.1 . 2_666
S7 Au21 Au10 82.2 . 2_666
S7 Au21 Au13 150.5 . .
S7 Au21 Au15 97.7 . 2_666
S7 Au21 Au16 101.9 . 2_666
S7 Au21 Au17 87.3 . 2_666
S7 Au21 Au20 44.4 . .
Au1 Au22 Au6 62.0 . .
Au1 Au22 Au7 60.9 . .
Au1 Au22 Au23 73.0 . .
Au1 Au22 Au24 74.3 . .
Au1 Au22 Au26 141.2 . .
Au6 Au22 Au7 59.3 . .
Au6 Au22 Au23 134.9 . .
Au6 Au22 Au24 98.3 . .
Au6 Au22 Au26 90.3 . .
Au7 Au22 Au23 96.9 . .
Au7 Au22 Au24 135.2 . .
Au7 Au22 Au26 82.0 . .
Au23 Au22 Au24 71.1 . .
Au23 Au22 Au26 126.3 . .
Au26 Au22 Au24 140.4 . .
S15 Au22 Au1 169.1 . .
S15 Au22 Au6 126.6 . .
S15 Au22 Au7 128.0 . .
S15 Au22 Au23 98.4 . .
S15 Au22 Au24 96.7 . .
S15 Au22 Au26 49.5 . .
Au2 Au23 Au1 54.1 . .
Au3 Au23 Au1 50.6 . .
Au3 Au23 Au2 53.9 . .
Au22 Au23 Au1 51.5 . .
Au22 Au23 Au2 83.9 . .
Au22 Au23 Au3 102.0 . .
S4 Au23 Au1 96.8 . .
S4 Au23 Au2 141.6 . .
S4 Au23 Au3 88.8 . .
S4 Au23 Au22 96.9 . .
S8 Au23 Au1 90.2 . .
S8 Au23 Au2 46.4 . .
S8 Au23 Au3 98.7 . .
S8 Au23 Au22 84.3 . .
S8 Au23 S4 171.9 . .
Au4 Au24 Au5 57.0 . .
Au22 Au24 Au4 98.7 . .
Au22 Au24 Au5 80.4 . .
S4 Au24 Au4 85.8 . .
S4 Au24 Au5 140.1 . .
S4 Au24 Au22 92.6 . .
S14 Au24 Au4 99.1 . .
S14 Au24 Au5 48.5 . .
S14 Au24 Au22 96.4 . .
S14 Au24 S4 169.0 . .
S11 Au25 Au7 93.3 . .
S16 Au25 Au7 93.7 . .
S16 Au25 S11 172.3 . .
S15 Au26 Au22 51.6 . .
S15 Au26 S16 177.6 . .
S16 Au26 Au22 127.4 . .
Au17 S1 Au16 92.5 . .
C1 S1 Au16 114.1 . .
C1 S1 Au17 99.8 . .
Au18 S2 Au17 86.3 . .
C9 S2 Au17 95.2 . .
C9 S2 Au18 91.8 . .
Au18 S3 Au4 89.0 . .
C17 S3 Au4 113.4 . .
C17 S3 Au18 111.6 . .
Au23 S4 Au24 95.1 . .
C25 S4 Au23 104.0 . .
C25 S4 Au24 104.4 . .
Au19 S5 Au3 87.1 . .
C33 S5 Au3 133.0 . .
C33 S5 Au19 92.2 . .
Au19 S6 Au20 91.9 . .
C41 S6 Au19 119.5 . .
C41 S6 Au20 108.2 . .
Au20 S7 Au21 89.1 . .
C49 S7 Au20 146.9 . .
C49 S7 Au21 109.9 . .
Au23 S8 Au2 90.5 . .
C57 S8 Au2 114.5 . .
C57 S8 Au23 100.6 . .
Au12 S9 Au7 81.6 . .
C65 S9 Au7 115.0 . .
C65 S9 Au12 108.0 . .
Au12 S10 Au13 95.7 . .
C73 S10 Au12 100.3 . .
C73 S10 Au13 113.1 . .
Au25 S11 Au11 100.3 . .
C81 S11 Au11 112.4 . .
C81 S11 Au25 107.3 . .
Au10 S12 Au15 92.0 . .
C89 S12 Au10 104.5 . .
C89 S12 Au15 114.2 . .
Au10 S13 Au6 82.6 . .
C97 S13 Au6 138.3 . .
C97 S13 Au10 91.2 . .
Au24 S14 Au5 85.0 . .
C105 S14 Au5 121.1 . .
C105 S14 Au24 106.8 . .
Au26 S15 Au22 78.9 . .
C113 S15 Au22 115.3 . .
C113 S15 Au26 110.6 . .
Au25 S16 Au26 102.2 . .
C121 S16 Au25 103.7 . .
C121 S16 Au26 147.4 . .
S1 C1 H1A 109.0 . .
S1 C1 H1B 109.0 . .
H1A C1 H1B 107.8 . .
C2 C1 S1 113.0 . .
C2 C1 H1A 109.0 . .
C2 C1 H1B 109.0 . .
C1 C2 H2A 107.3 . .
C1 C2 H2B 107.3 . .
C1 C2 C3 120.3 . .
H2A C2 H2B 106.9 . .
C3 C2 H2A 107.3 . .
C3 C2 H2B 107.3 . .
C8 C3 C2 113.4 . .
C8 C3 C4 120.0 . .
C4 C3 C2 126.2 . .
C3 C8 H8 120.0 . .
C7 C8 C3 120.0 . .
C7 C8 H8 120.0 . .
C8 C7 H7 120.0 . .
C8 C7 C6 120.0 . .
C6 C7 H7 120.0 . .
C7 C6 H6 120.0 . .
C5 C6 C7 120.0 . .
C5 C6 H6 120.0 . .
C6 C5 H5 120.0 . .
C6 C5 C4 120.0 . .
C4 C5 H5 120.0 . .
C3 C4 H4 120.0 . .
C5 C4 C3 120.0 . .
C5 C4 H4 120.0 . .
S2 C9 H9A 101.7 . .
S2 C9 H9B 101.7 . .
H9A C9 H9B 104.7 . .
C10 C9 S2 141.4 . .
C10 C9 H9A 101.7 . .
C10 C9 H9B 101.7 . .
C11 C10 C9 86.8 . .
C13 C12 C11 120.0 . .
C12 C13 C14 120.0 . .
C15 C14 C13 120.0 . .
C14 C15 C16 120.0 . .
C15 C16 C11 120.0 . .
C12 C11 C10 121.5 . .
C16 C11 C10 118.4 . .
C16 C11 C12 120.0 . .
S3 C17 H17A 108.2 . .
S3 C17 H17B 108.2 . .
H17A C17 H17B 107.3 . .
C18 C17 S3 116.4 . .
C18 C17 H17A 108.2 . .
C18 C17 H17B 108.2 . .
C17 C18 H18A 109.8 . .
C17 C18 H18B 109.8 . .
H18A C18 H18B 108.3 . .
C19 C18 C17 109.2 . .
C19 C18 H18A 109.8 . .
C19 C18 H18B 109.8 . .
C20 C19 C18 122.6 . .
C20 C19 C24 120.0 . .
C24 C19 C18 117.2 . .
C19 C20 H20 120.0 . .
C19 C20 C21 120.0 . .
C21 C20 H20 120.0 . .
C20 C21 H21 120.0 . .
C20 C21 C22 120.0 . .
C22 C21 H21 120.0 . .
C21 C22 H22 120.0 . .
C23 C22 C21 120.0 . .
C23 C22 H22 120.0 . .
C22 C23 H23 120.0 . .
C22 C23 C24 120.0 . .
C24 C23 H23 120.0 . .
C19 C24 H24 120.0 . .
C23 C24 C19 120.0 . .
C23 C24 H24 120.0 . .
C26 C25 S4 113.7 . .
C27 C26 C25 104.3 . .
C32 C27 C26 105.5 . .
C32 C27 C28 120.0 . .
C28 C27 C26 133.7 . .
C27 C32 H32 120.0 . .
C27 C32 C31 120.0 . .
C31 C32 H32 120.0 . .
C32 C31 H31 120.0 . .
C30 C31 C32 120.0 . .
C30 C31 H31 120.0 . .
C31 C30 H30 120.0 . .
C29 C30 C31 120.0 . .
C29 C30 H30 120.0 . .
C30 C29 H29 120.0 . .
C28 C29 C30 120.0 . .
C28 C29 H29 120.0 . .
C27 C28 H28 120.0 . .
C29 C28 C27 120.0 . .
C29 C28 H28 120.0 . .
S5 C33 H33A 107.1 . .
S5 C33 H33B 107.1 . .
H33A C33 H33B 106.8 . .
C34 C33 S5 120.8 . .
C34 C33 H33A 107.1 . .
C34 C33 H33B 107.1 . .
C35 C34 C33 115.3 . .
C40 C35 C34 130.1 . .
C40 C35 C36 120.0 . .
C36 C35 C34 109.8 . .
C39 C40 C35 120.0 . .
C40 C39 C38 120.0 . .
C39 C38 C37 120.0 . .
C36 C37 C38 120.0 . .
C37 C36 C35 120.0 . .
S6 C41 H41A 111.8 . .
S6 C41 H41B 111.8 . .
H41A C41 H41B 109.5 . .
C42 C41 S6 100.0 . .
C42 C41 H41A 111.8 . .
C42 C41 H41B 111.8 . .
C41 C42 C43 106.6 . .
C47 C48 C43 120.0 . .
C48 C47 C46 120.0 . .
C45 C46 C47 120.0 . .
C46 C45 C44 120.0 . .
C45 C44 C43 120.0 . .
C48 C43 C42 104.5 . .
C44 C43 C42 126.9 . .
C44 C43 C48 120.0 . .
S7 C49 H49A 112.1 . .
S7 C49 H49B 112.1 . .
H49A C49 H49B 109.7 . .
C50 C49 S7 98.6 . .
C50 C49 H49A 112.1 . .
C50 C49 H49B 112.1 . .
C49 C50 H50A 110.6 . .
C49 C50 H50B 110.6 . .
C49 C50 C51 105.8 . .
H50A C50 H50B 108.7 . .
C51 C50 H50A 110.6 . .
C51 C50 H50B 110.6 . .
C53 C52 H52 120.0 . .
C53 C52 C51 120.0 . .
C51 C52 H52 120.0 . .
C52 C53 H53 120.0 . .
C52 C53 C54 120.0 . .
C54 C53 H53 120.0 . .
C53 C54 H54 120.0 . .
C53 C54 C55 120.0 . .
C55 C54 H54 120.0 . .
C54 C55 H55 120.0 . .
C56 C55 C54 120.0 . .
C56 C55 H55 120.0 . .
C55 C56 H56 120.0 . .
C51 C56 C55 120.0 . .
C51 C56 H56 120.0 . .
C52 C51 C50 135.4 . .
C56 C51 C50 104.6 . .
C56 C51 C52 120.0 . .
S8 C57 H57A 108.4 . .
S8 C57 H57B 108.4 . .
H57A C57 H57B 107.4 . .
C58 C57 S8 115.6 . .
C58 C57 H57A 108.4 . .
C58 C57 H57B 108.4 . .
C57 C58 H58A 109.2 . .
C57 C58 H58B 109.2 . .
C57 C58 C59 112.1 . .
H58A C58 H58B 107.9 . .
C59 C58 H58A 109.2 . .
C59 C58 H58B 109.2 . .
C60 C59 C58 121.3 . .
C60 C59 C64 120.0 . .
C64 C59 C58 118.7 . .
C59 C60 H60 120.0 . .
C61 C60 C59 120.0 . .
C61 C60 H60 120.0 . .
C60 C61 H61 120.0 . .
C60 C61 C62 120.0 . .
C62 C61 H61 120.0 . .
C61 C62 H62 120.0 . .
C61 C62 C63 120.0 . .
C63 C62 H62 120.0 . .
C62 C63 H63 120.0 . .
C64 C63 C62 120.0 . .
C64 C63 H63 120.0 . .
C59 C64 H64 120.0 . .
C63 C64 C59 120.0 . .
C63 C64 H64 120.0 . .
S9 C65 H65A 109.1 . .
S9 C65 H65B 109.1 . .
H65A C65 H65B 107.9 . .
C66 C65 S9 112.3 . .
C66 C65 H65A 109.1 . .
C66 C65 H65B 109.1 . .
C65 C66 C67 119.2 . .
C72 C67 C66 119.1 . .
C72 C67 C68 120.0 . .
C68 C67 C66 120.5 . .
C67 C72 H72 120.0 . .
C71 C72 C67 120.0 . .
C71 C72 H72 120.0 . .
C72 C71 H71 120.0 . .
C70 C71 C72 120.0 . .
C70 C71 H71 120.0 . .
C71 C70 H70 120.0 . .
C71 C70 C69 120.0 . .
C69 C70 H70 120.0 . .
C70 C69 H69 120.0 . .
C68 C69 C70 120.0 . .
C68 C69 H69 120.0 . .
C67 C68 H68 120.0 . .
C69 C68 C67 120.0 . .
C69 C68 H68 120.0 . .
S10 C73 H73A 109.0 . .
S10 C73 H73B 109.0 . .
H73A C73 H73B 107.8 . .
C74 C73 S10 112.8 . .
C74 C73 H73A 109.0 . .
C74 C73 H73B 109.0 . .
C75 C74 C73 113.9 . .
C76 C75 C74 122.7 . .
C76 C75 C80 120.0 . .
C80 C75 C74 117.3 . .
C75 C76 H76 120.0 . .
C75 C76 C77 120.0 . .
C77 C76 H76 120.0 . .
C76 C77 H77 120.0 . .
C78 C77 C76 120.0 . .
C78 C77 H77 120.0 . .
C77 C78 H78 120.0 . .
C79 C78 C77 120.0 . .
C79 C78 H78 120.0 . .
C78 C79 H79 120.0 . .
C78 C79 C80 120.0 . .
C80 C79 H79 120.0 . .
C75 C80 H80 120.0 . .
C79 C80 C75 120.0 . .
C79 C80 H80 120.0 . .
S11 C81 H81A 108.9 . .
S11 C81 H81B 108.9 . .
H81A C81 H81B 107.7 . .
C82 C81 S11 113.6 . .
C82 C81 H81A 108.9 . .
C82 C81 H81B 108.9 . .
C81 C82 H82A 109.8 . .
C81 C82 H82B 109.8 . .
C81 C82 C83 109.5 . .
H82A C82 H82B 108.2 . .
C83 C82 H82A 109.8 . .
C83 C82 H82B 109.8 . .
C88 C83 C82 119.9 . .
C88 C83 C84 120.0 . .
C84 C83 C82 120.1 . .
C83 C88 H88 120.0 . .
C87 C88 C83 120.0 . .
C87 C88 H88 120.0 . .
C88 C87 H87 120.0 . .
C86 C87 C88 120.0 . .
C86 C87 H87 120.0 . .
C87 C86 H86 120.0 . .
C85 C86 C87 120.0 . .
C85 C86 H86 120.0 . .
C86 C85 H85 120.0 . .
C86 C85 C84 120.0 . .
C84 C85 H85 120.0 . .
C83 C84 H84 120.0 . .
C85 C84 C83 120.0 . .
C85 C84 H84 120.0 . .
S12 C89 H89A 107.5 . .
S12 C89 H89B 107.5 . .
H89A C89 H89B 107.0 . .
C90 C89 S12 119.1 . .
C90 C89 H89A 107.5 . .
C90 C89 H89B 107.5 . .
C89 C90 H90A 107.8 . .
C89 C90 H90B 107.8 . .
H90A C90 H90B 107.1 . .
C91 C90 C89 118.2 . .
C91 C90 H90A 107.8 . .
C91 C90 H90B 107.8 . .
C92 C91 C90 103.2 . .
C92 C91 C96 120.0 . .
C96 C91 C90 136.8 . .
C91 C92 H92 120.0 . .
C93 C92 C91 120.0 . .
C93 C92 H92 120.0 . .
C92 C93 H93 120.0 . .
C92 C93 C94 120.0 . .
C94 C93 H93 120.0 . .
C93 C94 H94 120.0 . .
C95 C94 C93 120.0 . .
C95 C94 H94 120.0 . .
C94 C95 H95 120.0 . .
C96 C95 C94 120.0 . .
C96 C95 H95 120.0 . .
C91 C96 H96 120.0 . .
C95 C96 C91 120.0 . .
C95 C96 H96 120.0 . .
C98 C97 S13 176.4 . .
C97 C98 C99 166.9 . .
C100 C99 C98 138.1 . .
C100 C99 C104 120.0 . .
C104 C99 C98 97.6 . .
C99 C100 C101 120.0 . .
C102 C101 C100 120.0 . .
C103 C102 C101 120.0 . .
C104 C103 C102 120.0 . .
C103 C104 C99 120.0 . .
S14 C105 H10A 101.2 . .
S14 C105 H10B 101.2 . .
H10A C105 H10B 104.5 . .
C106 C105 S14 143.1 . .
C106 C105 H10A 101.2 . .
C106 C105 H10B 101.2 . .
C105 C106 C107 105.9 . .
C108 C107 C106 104.8 . .
C108 C107 C112 120.0 . .
C112 C107 C106 131.5 . .
C107 C108 H108 120.0 . .
C109 C108 C107 120.0 . .
C109 C108 H108 120.0 . .
C108 C109 H109 120.0 . .
C108 C109 C110 120.0 . .
C110 C109 H109 120.0 . .
C109 C110 H110 120.0 . .
C111 C110 C109 120.0 . .
C111 C110 H110 120.0 . .
C110 C111 H111 120.0 . .
C110 C111 C112 120.0 . .
C112 C111 H111 120.0 . .
C107 C112 H112 120.0 . .
C111 C112 C107 120.0 . .
C111 C112 H112 120.0 . .
S15 C113 H11A 113.3 . .
S15 C113 H11B 113.3 . .
H11A C113 H11B 110.7 . .
C114 C113 S15 91.7 . .
C114 C113 H11A 113.3 . .
C114 C113 H11B 113.3 . .
C113 C114 H11C 110.3 . .
C113 C114 H11D 110.3 . .
H11C C114 H11D 108.6 . .
C115 C114 C113 107.1 . .
C115 C114 H11C 110.3 . .
C115 C114 H11D 110.3 . .
C120 C115 C114 106.8 . .
C120 C115 C116 120.0 . .
C116 C115 C114 133.2 . .
C119 C120 C115 120.0 . .
C118 C119 C120 120.0 . .
C117 C118 C119 120.0 . .
C118 C117 C116 120.0 . .
C117 C116 C115 120.0 . .
S16 C121 H12A 112.3 . .
S16 C121 H12B 112.3 . .
H12A C121 H12B 109.9 . .
C122 C121 S16 97.4 . .
C122 C121 H12A 112.3 . .
C122 C121 H12B 112.3 . .
C121 C122 H12C 112.7 . .
C121 C122 H12D 112.7 . .
H12C C122 H12D 110.2 . .
C123 C122 C121 95.2 . .
C123 C122 H12C 112.7 . .
C123 C122 H12D 112.7 . .
C128 C123 C122 119.5 . .
C128 C123 C124 120.0 . .
C124 C123 C122 120.5 . .
C127 C128 C123 120.0 . .
C126 C127 C128 120.0 . .
C125 C126 C127 120.0 . .
C126 C125 C124 120.0 . .
C125 C124 C123 120.0 . .

loop_
_geom_bond_atom_site_label_1
_geom_bond_atom_site_label_2
_geom_bond_distance
_geom_bond_site_symmetry_2
Au1 Au2 3.0192 .
Au1 Au3 2.7473 .
Au1 Au4 2.7359 .
Au1 Au5 2.9863 .
Au1 Au6 2.8094 .
Au1 Au7 2.7853 .
Au1 Au8 2.9354 .
Au1 Au9 2.9303 .
Au1 Au14 2.8517 2_666
Au1 Au22 2.7237 .
Au1 Au23 3.3267 .
Au2 Au3 2.9081 .
Au2 Au7 2.9318 .
Au2 Au8 2.8914 .
Au2 Au15 2.7506 2_666
Au2 Au16 2.7481 2_666
Au2 Au19 3.0447 .
Au2 Au23 3.3128 .
Au2 S8 2.4001 .
Au3 Au4 2.6919 .
Au3 Au14 2.8538 2_666
Au3 Au15 2.9501 2_666
Au3 Au19 3.2107 .
Au3 Au23 3.0843 .
Au3 S5 2.3689 .
Au4 Au5 2.9630 .
Au4 Au13 2.9291 2_666
Au4 Au14 2.8771 2_666
Au4 Au18 3.2699 .
Au4 Au24 3.0401 .
Au4 S3 2.3453 .
Au5 Au6 2.9051 .
Au5 Au9 2.8666 .
Au5 Au13 2.7761 2_666
Au5 Au18 3.2506 .
Au5 Au21 2.7298 2_666
Au5 Au24 3.1666 .
Au5 S14 2.3808 .
Au6 Au7 2.7208 .
Au6 Au9 3.0411 .
Au6 Au10 3.0987 .
Au6 Au11 3.0179 .
Au6 Au22 2.7295 .
Au6 S13 2.3896 .
Au7 Au8 3.0477 .
Au7 Au11 3.0570 .
Au7 Au12 3.0465 .
Au7 Au22 2.7697 .
Au7 Au25 3.2927 .
Au7 S9 2.3439 .
Au8 Au9 2.8942 2_666
Au8 Au9 3.0514 .
Au8 Au11 2.7384 .
Au8 Au12 3.1788 .
Au8 Au13 3.0046 .
Au8 Au14 2.8886 2_666
Au8 Au14 2.8942 .
Au8 Au15 2.9033 2_666
Au8 Au16 2.8024 2_666
Au9 Au8 2.8942 2_666
Au9 Au10 3.1801 .
Au9 Au11 2.7660 .
Au9 Au13 2.8839 2_666
Au9 Au14 2.9049 .
Au9 Au14 2.9008 2_666
Au9 Au15 2.9678 .
Au9 Au21 2.8161 2_666
Au10 Au11 3.1773 .
Au10 Au15 3.3712 .
Au10 Au21 3.0444 2_666
Au10 S12 2.2860 .
Au10 S13 2.3040 .
Au11 Au12 3.0381 .
Au11 Au14 2.7777 .
Au11 S11 2.3670 .
Au12 Au16 3.1573 2_666
Au12 S9 2.3190 .
Au12 S10 2.3035 .
Au13 Au4 2.9290 2_666
Au13 Au5 2.7761 2_666
Au13 Au9 2.8838 2_666
Au13 Au14 3.0276 .
Au13 Au16 2.9590 2_666
Au13 Au17 3.1408 2_666
Au13 Au18 3.2895 2_666
Au13 Au21 2.7765 .
Au13 S10 2.4015 .
Au14 Au1 2.8517 2_666
Au14 Au3 2.8538 2_666
Au14 Au4 2.8770 2_666
Au14 Au8 2.8886 2_666
Au14 Au9 2.9007 2_666
Au14 Au15 3.0270 .
Au15 Au2 2.7505 2_666
Au15 Au3 2.9501 2_666
Au15 Au8 2.9033 2_666
Au15 Au16 2.7485 .
Au15 Au19 3.1516 2_666
Au15 Au20 3.2206 2_666
Au15 Au21 2.9708 2_666
Au15 S12 2.4001 .
Au16 Au2 2.7480 2_666
Au16 Au8 2.8023 2_666
Au16 Au12 3.1572 2_666
Au16 Au13 2.9590 2_666
Au16 Au17 3.3534 .
Au16 Au20 3.1150 2_666
Au16 Au21 2.9628 2_666
Au16 S1 2.3415 .
Au17 Au13 3.1408 2_666
Au17 Au18 3.1759 .
Au17 Au21 3.1242 2_666
Au17 S1 2.2998 .
Au17 S2 2.3375 .
Au18 Au13 3.2895 2_666
Au18 S2 2.3079 .
Au18 S3 2.3178 .
Au19 Au15 3.1515 2_666
Au19 Au20 3.2901 .
Au19 S5 2.2924 .
Au19 S6 2.2635 .
Au20 Au15 3.2207 2_666
Au20 Au16 3.1150 2_666
Au20 Au21 3.2355 .
Au20 S6 2.3135 .
Au20 S7 2.2659 .
Au21 Au5 2.7298 2_666
Au21 Au9 2.8162 2_666
Au21 Au10 3.0444 2_666
Au21 Au15 2.9709 2_666
Au21 Au16 2.9628 2_666
Au21 Au17 3.1241 2_666
Au21 S7 2.3446 .
Au22 Au23 2.8648 .
Au22 Au24 2.9771 .
Au22 Au26 2.9427 .
Au22 S15 2.3520 .
Au23 S4 2.2731 .
Au23 S8 2.2634 .
Au24 S4 2.3325 .
Au24 S14 2.3038 .
Au25 S11 2.2844 .
Au25 S16 2.2609 .
Au26 S15 2.2802 .
Au26 S16 2.2984 .
S1 C1 1.7756 .
S2 C9 1.8148 .
S3 C17 1.7916 .
S4 C25 1.7734 .
S5 C33 1.8225 .
S6 C41 1.7917 .
S7 C49 1.7857 .
S8 C57 1.7611 .
S9 C65 1.7952 .
S10 C73 1.7893 .
S11 C81 1.7843 .
S12 C89 1.8008 .
S13 C97 1.8706 .
S14 C105 1.8003 .
S15 C113 1.8000 .
S16 C121 1.8025 .
C1 H1A 0.9900 .
C1 H1B 0.9900 .
C1 C2 1.5118 .
C2 H2A 0.9900 .
C2 H2B 0.9900 .
C2 C3 1.5214 .
C3 C8 1.3900 .
C3 C4 1.3900 .
C8 H8 0.9500 .
C8 C7 1.3900 .
C7 H7 0.9500 .
C7 C6 1.3900 .
C6 H6 0.9500 .
C6 C5 1.3900 .
C5 H5 0.9500 .
C5 C4 1.3900 .
C4 H4 0.9500 .
C9 H9A 0.9900 .
C9 H9B 0.9900 .
C9 C10 1.5589 .
C10 C11 1.5103 .
C12 C13 1.3900 .
C12 C11 1.3900 .
C13 C14 1.3900 .
C14 C15 1.3900 .
C15 C16 1.3900 .
C16 C11 1.3900 .
C17 H17A 0.9900 .
C17 H17B 0.9900 .
C17 C18 1.5205 .
C18 H18A 0.9900 .
C18 H18B 0.9900 .
C18 C19 1.4961 .
C19 C20 1.3900 .
C19 C24 1.3900 .
C20 H20 0.9500 .
C20 C21 1.3900 .
C21 H21 0.9500 .
C21 C22 1.3900 .
C22 H22 0.9500 .
C22 C23 1.3900 .
C23 H23 0.9500 .
C23 C24 1.3900 .
C24 H24 0.9500 .
C25 C26 1.5207 .
C26 C27 1.5084 .
C27 C32 1.3900 .
C27 C28 1.3900 .
C32 H32 0.9500 .
C32 C31 1.3900 .
C31 H31 0.9500 .
C31 C30 1.3900 .
C30 H30 0.9500 .
C30 C29 1.3900 .
C29 H29 0.9500 .
C29 C28 1.3900 .
C28 H28 0.9500 .
C33 H33A 0.9900 .
C33 H33B 0.9900 .
C33 C34 1.5749 .
C34 C35 1.4845 .
C35 C40 1.3900 .
C35 C36 1.3900 .
C40 C39 1.3900 .
C39 C38 1.3900 .
C38 C37 1.3900 .
C37 C36 1.3900 .
C41 H41A 0.9900 .
C41 H41B 0.9900 .
C41 C42 1.4930 .
C42 C43 1.5198 .
C48 C47 1.3900 .
C48 C43 1.3900 .
C47 C46 1.3900 .
C46 C45 1.3900 .
C45 C44 1.3900 .
C44 C43 1.3900 .
C49 H49A 0.9900 .
C49 H49B 0.9900 .
C49 C50 1.4999 .
C50 H50A 0.9900 .
C50 H50B 0.9900 .
C50 C51 1.5170 .
C52 H52 0.9500 .
C52 C53 1.3900 .
C52 C51 1.3900 .
C53 H53 0.9500 .
C53 C54 1.3900 .
C54 H54 0.9500 .
C54 C55 1.3900 .
C55 H55 0.9500 .
C55 C56 1.3900 .
C56 H56 0.9500 .
C56 C51 1.3900 .
C57 H57A 0.9900 .
C57 H57B 0.9900 .
C57 C58 1.5164 .
C58 H58A 0.9900 .
C58 H58B 0.9900 .
C58 C59 1.5364 .
C59 C60 1.3900 .
C59 C64 1.3900 .
C60 H60 0.9500 .
C60 C61 1.3900 .
C61 H61 0.9500 .
C61 C62 1.3900 .
C62 H62 0.9500 .
C62 C63 1.3900 .
C63 H63 0.9500 .
C63 C64 1.3900 .
C64 H64 0.9500 .
C65 H65A 0.9900 .
C65 H65B 0.9900 .
C65 C66 1.5044 .
C66 C67 1.5207 .
C67 C72 1.3900 .
C67 C68 1.3900 .
C72 H72 0.9500 .
C72 C71 1.3900 .
C71 H71 0.9500 .
C71 C70 1.3900 .
C70 H70 0.9500 .
C70 C69 1.3900 .
C69 H69 0.9500 .
C69 C68 1.3900 .
C68 H68 0.9500 .
C73 H73A 0.9900 .
C73 H73B 0.9900 .
C73 C74 1.5288 .
C74 C75 1.5097 .
C75 C76 1.3900 .
C75 C80 1.3900 .
C76 H76 0.9500 .
C76 C77 1.3900 .
C77 H77 0.9500 .
C77 C78 1.3900 .
C78 H78 0.9500 .
C78 C79 1.3900 .
C79 H79 0.9500 .
C79 C80 1.3900 .
C80 H80 0.9500 .
C81 H81A 0.9900 .
C81 H81B 0.9900 .
C81 C82 1.5195 .
C82 H82A 0.9900 .
C82 H82B 0.9900 .
C82 C83 1.5267 .
C83 C88 1.3900 .
C83 C84 1.3900 .
C88 H88 0.9500 .
C88 C87 1.3900 .
C87 H87 0.9500 .
C87 C86 1.3900 .
C86 H86 0.9500 .
C86 C85 1.3900 .
C85 H85 0.9500 .
C85 C84 1.3900 .
C84 H84 0.9500 .
C89 H89A 0.9900 .
C89 H89B 0.9900 .
C89 C90 1.5165 .
C90 H90A 0.9900 .
C90 H90B 0.9900 .
C90 C91 1.5156 .
C91 C92 1.3900 .
C91 C96 1.3900 .
C92 H92 0.9500 .
C92 C93 1.3900 .
C93 H93 0.9500 .
C93 C94 1.3900 .
C94 H94 0.9500 .
C94 C95 1.3900 .
C95 H95 0.9500 .
C95 C96 1.3900 .
C96 H96 0.9500 .
C97 C98 1.5485 .
C98 C99 1.6175 .
C99 C100 1.3900 .
C99 C104 1.3900 .
C100 C101 1.3900 .
C101 C102 1.3900 .
C102 C103 1.3900 .
C103 C104 1.3900 .
C105 H10A 0.9900 .
C105 H10B 0.9900 .
C105 C106 1.5081 .
C106 C107 1.5169 .
C107 C108 1.3900 .
C107 C112 1.3900 .
C108 H108 0.9500 .
C108 C109 1.3900 .
C109 H109 0.9500 .
C109 C110 1.3900 .
C110 H110 0.9500 .
C110 C111 1.3900 .
C111 H111 0.9500 .
C111 C112 1.3900 .
C112 H112 0.9500 .
C113 H11A 0.9900 .
C113 H11B 0.9900 .
C113 C114 1.5217 .
C114 H11C 0.9900 .
C114 H11D 0.9900 .
C114 C115 1.4859 .
C115 C120 1.3900 .
C115 C116 1.3900 .
C120 C119 1.3900 .
C119 C118 1.3900 .
C118 C117 1.3900 .
C117 C116 1.3900 .
C121 H12A 0.9900 .
C121 H12B 0.9900 .
C121 C122 1.5549 .
C122 H12C 0.9900 .
C122 H12D 0.9900 .
C122 C123 1.4456 .
C123 C128 1.3900 .
C123 C124 1.3900 .
C128 C127 1.3900 .
C127 C126 1.3900 .
C126 C125 1.3900 .
C125 C124 1.3900 .

loop_
_geom_torsion_atom_site_label_1
_geom_torsion_atom_site_label_2
_geom_torsion_atom_site_label_3
_geom_torsion_atom_site_label_4
_geom_torsion
Au2 S8 C57 C58 -173.4
Au3 S5 C33 C34 -133.8
Au4 S3 C17 C18 -88.3
Au5 S14 C105 C106 91.7
Au7 S9 C65 C66 166.7
Au10 S12 C89 C90 82.9
Au11 S11 C81 C82 75.6
Au12 S9 C65 C66 77.7
Au12 S10 C73 C74 -55.2
Au13 S10 C73 C74 -155.9
Au15 S12 C89 C90 -178.2
Au16 S1 C1 C2 171.3
Au17 S1 C1 C2 -91.5
Au17 S2 C9 C10 13.3
Au18 S2 C9 C10 -73.1
Au18 S3 C17 C18 172.9
Au19 S5 C33 C34 -45.8
Au19 S6 C41 C42 46.8
Au20 S6 C41 C42 -56.3
Au20 S7 C49 C50 73.6
Au21 S7 C49 C50 -164.7
Au22 S15 C113 C114 -179.8
Au23 S4 C25 C26 149.6
Au23 S8 C57 C58 -78.0
Au24 S4 C25 C26 50.5
Au24 S14 C105 C106 -173.9
Au25 S11 C81 C82 -175.1
Au25 S16 C121 C122 38.5
Au26 S15 C113 C114 93.1
Au26 S16 C121 C122 -103.6
S1 C1 C2 C3 168.0
S2 C9 C10 C11 -128.8
S3 C17 C18 C19 179.8
S4 C25 C26 C27 173.7
S5 C33 C34 C35 -138.4
S6 C41 C42 C43 116.2
S7 C49 C50 C51 133.8
S8 C57 C58 C59 -166.6
S9 C65 C66 C67 174.3
S10 C73 C74 C75 176.1
S11 C81 C82 C83 179.0
S12 C89 C90 C91 -161.0
S14 C105 C106 C107 149.0
S15 C113 C114 C115 152.2
S16 C121 C122 C123 91.7
C1 C2 C3 C8 76.1
C1 C2 C3 C4 -96.6
C2 C3 C8 C7 -173.2
C2 C3 C4 C5 172.2
C3 C8 C7 C6 0.0
C8 C3 C4 C5 0.0
C8 C7 C6 C5 0.0
C7 C6 C5 C4 0.0
C6 C5 C4 C3 0.0
C4 C3 C8 C7 0.0
C9 C10 C11 C12 -132.5
C9 C10 C11 C16 45.5
C12 C13 C14 C15 0.0
C13 C12 C11 C10 177.9
C13 C12 C11 C16 0.0
C13 C14 C15 C16 0.0
C14 C15 C16 C11 0.0
C15 C16 C11 C10 -177.9
C15 C16 C11 C12 0.0
C11 C12 C13 C14 0.0
C17 C18 C19 C20 -105.5
C17 C18 C19 C24 80.4
C18 C19 C20 C21 -174.0
C18 C19 C24 C23 174.3
C19 C20 C21 C22 0.0
C20 C19 C24 C23 0.0
C20 C21 C22 C23 0.0
C21 C22 C23 C24 0.0
C22 C23 C24 C19 0.0
C24 C19 C20 C21 0.0
C25 C26 C27 C32 123.2
C25 C26 C27 C28 -67.4
C26 C27 C32 C31 171.2
C26 C27 C28 C29 -168.2
C27 C32 C31 C30 0.0
C32 C27 C28 C29 0.0
C32 C31 C30 C29 0.0
C31 C30 C29 C28 0.0
C30 C29 C28 C27 0.0
C28 C27 C32 C31 0.0
C33 C34 C35 C40 -74.9
C33 C34 C35 C36 102.6
C34 C35 C40 C39 177.3
C34 C35 C36 C37 -177.8
C35 C40 C39 C38 0.0
C40 C35 C36 C37 0.0
C40 C39 C38 C37 0.0
C39 C38 C37 C36 0.0
C38 C37 C36 C35 0.0
C36 C35 C40 C39 0.0
C41 C42 C43 C48 -158.7
C41 C42 C43 C44 -11.6
C48 C47 C46 C45 0.0
C47 C48 C43 C42 149.9
C47 C48 C43 C44 0.0
C47 C46 C45 C44 0.0
C46 C45 C44 C43 0.0
C45 C44 C43 C42 -142.6
C45 C44 C43 C48 0.0
C43 C48 C47 C46 0.0
C49 C50 C51 C52 54.6
C49 C50 C51 C56 -125.9
C52 C53 C54 C55 0.0
C53 C52 C51 C50 179.5
C53 C52 C51 C56 0.0
C53 C54 C55 C56 0.0
C54 C55 C56 C51 0.0
C55 C56 C51 C50 -179.7
C55 C56 C51 C52 0.0
C51 C52 C53 C54 0.0
C57 C58 C59 C60 74.8
C57 C58 C59 C64 -104.0
C58 C59 C60 C61 -178.8
C58 C59 C64 C63 178.8
C59 C60 C61 C62 0.0
C60 C59 C64 C63 0.0
C60 C61 C62 C63 0.0
C61 C62 C63 C64 0.0
C62 C63 C64 C59 0.0
C64 C59 C60 C61 0.0
C65 C66 C67 C72 -8.5
C65 C66 C67 C68 178.5
C66 C67 C72 C71 -173.0
C66 C67 C68 C69 172.9
C67 C72 C71 C70 0.0
C72 C67 C68 C69 0.0
C72 C71 C70 C69 0.0
C71 C70 C69 C68 0.0
C70 C69 C68 C67 0.0
C68 C67 C72 C71 0.0
C73 C74 C75 C76 109.0
C73 C74 C75 C80 -72.6
C74 C75 C76 C77 178.4
C74 C75 C80 C79 -178.5
C75 C76 C77 C78 0.0
C76 C75 C80 C79 0.0
C76 C77 C78 C79 0.0
C77 C78 C79 C80 0.0
C78 C79 C80 C75 0.0
C80 C75 C76 C77 0.0
C81 C82 C83 C88 109.7
C81 C82 C83 C84 -73.5
C82 C83 C88 C87 176.9
C82 C83 C84 C85 -176.9
C83 C88 C87 C86 0.0
C88 C83 C84 C85 0.0
C88 C87 C86 C85 0.0
C87 C86 C85 C84 0.0
C86 C85 C84 C83 0.0
C84 C83 C88 C87 0.0
C89 C90 C91 C92 -95.1
C89 C90 C91 C96 82.6
C90 C91 C92 C93 178.1
C90 C91 C96 C95 -177.3
C91 C92 C93 C94 0.0
C92 C91 C96 C95 0.0
C92 C93 C94 C95 0.0
C93 C94 C95 C96 0.0
C94 C95 C96 C91 0.0
C96 C91 C92 C93 0.0
C97 C98 C99 C100 -164.1
C97 C98 C99 C104 41.4
C98 C99 C100 C101 -150.5
C98 C99 C104 C103 160.6
C99 C100 C101 C102 0.0
C100 C99 C104 C103 0.0
C100 C101 C102 C103 0.0
C101 C102 C103 C104 0.0
C102 C103 C104 C99 0.0
C104 C99 C100 C101 0.0
C105 C106 C107 C108 118.6
C105 C106 C107 C112 -38.8
C106 C107 C108 C109 -160.6
C106 C107 C112 C111 154.6
C107 C108 C109 C110 0.0
C108 C107 C112 C111 0.0
C108 C109 C110 C111 0.0
C109 C110 C111 C112 0.0
C110 C111 C112 C107 0.0
C112 C107 C108 C109 0.0
C113 C114 C115 C120 6.3
C113 C114 C115 C116 -173.7
C114 C115 C120 C119 180.0
C114 C115 C116 C117 -180.0
C115 C120 C119 C118 0.0
C120 C115 C116 C117 0.0
C120 C119 C118 C117 0.0
C119 C118 C117 C116 0.0
C118 C117 C116 C115 0.0
C116 C115 C120 C119 0.0
C121 C122 C123 C128 32.3
C121 C122 C123 C124 -145.2
C122 C123 C128 C127 -177.5
C122 C123 C124 C125 177.4
C123 C128 C127 C126 0.0
C128 C123 C124 C125 0.0
C128 C127 C126 C125 0.0
C127 C126 C125 C124 0.0
C126 C125 C124 C123 0.0
C124 C123 C128 C127 0.0

loop_
_smtbx_masks_void_nr
_smtbx_masks_void_average_x
_smtbx_masks_void_average_y
_smtbx_masks_void_average_z
_smtbx_masks_void_volume
_smtbx_masks_void_count_electrons
1 0.000 0.000 0.500 251.7 273.9
2 0.044 0.160 0.903 166.1 187.4
3 -0.044 0.840 0.097 166.1 168.1
4 0.263 0.467 0.904 42.7 34.6
5 0.448 0.845 0.648 9.9 0.0
6 0.552 0.155 0.352 9.9 0.0
7 0.737 0.533 0.096 42.7 26.7
